data_1569508
loop_
_publ_author_name
'Moore, Shawn M.'
'Sun, Chen'
'Steele, Jennifer L.'
'Laaker, Ellen M.'
'Rheingold, Arnold L.'
'Doerrer, Linda H.'

_publ_section_title
;
 HAA by the first {Mn(iii)OH} complex with all O-donor ligands.
;
_journal_issue 30
_journal_name_full 'Chemical science'
_journal_page_first 8187
_journal_page_last 8195
_journal_paper_doi 10.1039/d3sc01971c
_journal_volume 14
_journal_year 2023
_chemical_formula_sum 'C36 H22 F72 K3 Mn3 O22'
_chemical_formula_weight 2456.54
_space_group_crystal_system triclinic
_space_group_IT_number 2
_space_group_name_Hall '-P 1'
_space_group_name_H-M_alt 'P -1'
_atom_sites_solution_hydrogens difmap
_audit_creation_method SHELXL-2018/3
_audit_update_record
;
2023-03-05 deposited with the CCDC.	2023-07-05 downloaded from the CCDC.
;
_cell_angle_alpha 104.719(5)
_cell_angle_beta 92.059(4)
_cell_angle_gamma 119.705(4)
_cell_formula_units_Z 2
_cell_length_a 13.652(4)
_cell_length_b 13.696(3)
_cell_length_c 22.841(6)
_cell_measurement_reflns_used 9904
_cell_measurement_temperature 100(2)
_cell_measurement_theta_max 27.467
_cell_measurement_theta_min 2.388
_cell_volume 3520.6(16)
_computing_structure_refinement 'SHELXL-2018/3 (Sheldrick, 2018)'
_diffrn_ambient_temperature 100(2)
_diffrn_measured_fraction_theta_full 0.997
_diffrn_measured_fraction_theta_max 0.995
_diffrn_measurement_device 'Kappa Four-Circle Diffractometer'
_diffrn_measurement_device_type 'Bruker APEX-II CCD'
_diffrn_measurement_method '\f and \w scans'
_diffrn_radiation_type MoK\a
_diffrn_radiation_wavelength 0.71073
_diffrn_reflns_av_R_equivalents 0.0360
_diffrn_reflns_av_unetI/netI 0.0476
_diffrn_reflns_Laue_measured_fraction_full 0.997
_diffrn_reflns_Laue_measured_fraction_max 0.995
_diffrn_reflns_limit_h_max 17
_diffrn_reflns_limit_h_min -17
_diffrn_reflns_limit_k_max 17
_diffrn_reflns_limit_k_min -17
_diffrn_reflns_limit_l_max 29
_diffrn_reflns_limit_l_min -25
_diffrn_reflns_number 41927
_diffrn_reflns_point_group_measured_fraction_full 0.997
_diffrn_reflns_point_group_measured_fraction_max 0.995
_diffrn_reflns_theta_full 25.242
_diffrn_reflns_theta_max 27.488
_diffrn_reflns_theta_min 0.939
_exptl_absorpt_coefficient_mu 0.969
_exptl_crystal_colour orange
_exptl_crystal_colour_primary orange
_exptl_crystal_density_diffrn 2.312
_exptl_crystal_description block
_exptl_crystal_F_000 2376
_exptl_crystal_size_max 0.400
_exptl_crystal_size_mid 0.380
_exptl_crystal_size_min 0.350
_refine_diff_density_max 1.963
_refine_diff_density_min -0.999
_refine_diff_density_rms 0.102
_refine_ls_extinction_method none
_refine_ls_goodness_of_fit_ref 1.162
_refine_ls_hydrogen_treatment mixed
_refine_ls_matrix_type full
_refine_ls_number_parameters 1258
_refine_ls_number_reflns 16070
_refine_ls_number_restraints 10
_refine_ls_restrained_S_all 1.162
_refine_ls_R_factor_all 0.0707
_refine_ls_R_factor_gt 0.0551
_refine_ls_shift/su_max 0.001
_refine_ls_shift/su_mean 0.000
_refine_ls_structure_factor_coef Fsqd
_refine_ls_weighting_details 'w=1/[\s^2^(Fo^2^)+(0.0161P)^2^+14.7189P] where P=(Fo^2^+2Fc^2^)/3'
_refine_ls_weighting_scheme calc
_refine_ls_wR_factor_gt 0.1131
_refine_ls_wR_factor_ref 0.1183
_reflns_Friedel_coverage 0.000
_reflns_number_gt 13112
_reflns_number_total 16070
_reflns_threshold_expression 'I > 2\s(I)'
_cod_data_source_file d3sc01971c2.cif
_cod_data_source_block lhd513_0m_a_Compound_1
_cod_depositor_comments 'Adding full bibliography for 1569508--1569512.cif.'
_cod_original_cell_volume 3520.7(15)
_cod_database_code 1569508
_shelx_shelxl_version_number 2018/3
_shelx_space_group_comment
;
The symmetry employed for this shelxl refinement is uniquely defined
by the following loop, which should always be used as a source of
symmetry information in preference to the above space-group names.
They are only intended as comments.
;
_shelx_estimated_absorpt_t_min 0.698
_shelx_estimated_absorpt_t_max 0.728

loop_
_space_group_symop_operation_xyz
'x, y, z'
'-x, -y, -z'

loop_
_atom_site_label
_atom_site_type_symbol
_atom_site_fract_x
_atom_site_fract_y
_atom_site_fract_z
_atom_site_U_iso_or_equiv
_atom_site_adp_type
_atom_site_occupancy
_atom_site_site_symmetry_order
_atom_site_calc_flag
_atom_site_refinement_flags_posn
_atom_site_refinement_flags_adp
_atom_site_refinement_flags_occupancy
_atom_site_disorder_assembly
_atom_site_disorder_group
Mn1 Mn 0.30255(5) -0.15416(5) 0.74212(3) 0.01175(12) Uani 1 1 d . . . . .
Mn2 Mn -0.12821(5) 0.11756(5) 0.75041(3) 0.01176(12) Uani 1 1 d D . . . .
Mn3 Mn 0.58574(5) 0.55947(5) 0.75586(3) 0.01141(12) Uani 1 1 d . . . . .
K1 K 0.09774(9) 0.03049(11) 0.76345(6) 0.0377(3) Uani 1 1 d . . . . .
K2 K 0.46994(8) 0.25574(8) 0.76480(4) 0.02145(19) Uani 1 1 d . . . . .
K3 K 0.27255(9) 0.57324(9) 0.76354(6) 0.0317(2) Uani 1 1 d . . . . .
F1 F 0.0987(2) -0.2484(3) 0.80775(12) 0.0303(6) Uani 1 1 d . . . . .
F2 F 0.1158(2) -0.2335(3) 0.90454(12) 0.0308(6) Uani 1 1 d . . . . .
F3 F 0.1450(2) -0.3562(2) 0.83962(13) 0.0333(7) Uani 1 1 d . . . . .
F4 F 0.3256(2) -0.2618(2) 0.91805(13) 0.0306(6) Uani 1 1 d . . . . .
F5 F 0.3329(2) -0.1055(3) 0.97349(11) 0.0274(6) Uani 1 1 d . . . . .
F6 F 0.4693(2) -0.0920(2) 0.92514(11) 0.0240(6) Uani 1 1 d . . . . .
F7 F 0.4563(3) 0.1709(2) 0.86991(12) 0.0322(7) Uani 1 1 d . . . . .
F8 F 0.5120(2) 0.0490(2) 0.86309(11) 0.0232(5) Uani 1 1 d . . . . .
F9 F 0.4657(2) 0.1128(2) 0.94792(11) 0.0256(6) Uani 1 1 d . . . . .
F10 F 0.2673(3) 0.1242(3) 0.89952(14) 0.0411(8) Uani 1 1 d . . . . .
F11 F 0.1239(3) -0.0521(3) 0.86516(13) 0.0388(7) Uani 1 1 d . . . . .
F12 F 0.2329(2) 0.0057(3) 0.95242(12) 0.0310(6) Uani 1 1 d . . . . .
F13 F 0.6150(2) 0.4141(2) 0.88982(11) 0.0238(6) Uani 1 1 d . . . . .
F14 F 0.4769(2) 0.4222(2) 0.92709(12) 0.0269(6) Uani 1 1 d . . . . .
F15 F 0.6512(2) 0.5507(2) 0.97439(11) 0.0221(5) Uani 1 1 d . . . . .
F16 F 0.4047(2) 0.5399(3) 0.89522(13) 0.0303(6) Uani 1 1 d . . . . .
F17 F 0.5490(2) 0.6796(2) 0.96627(11) 0.0258(6) Uani 1 1 d . . . . .
F18 F 0.5193(2) 0.7001(2) 0.87744(11) 0.0245(6) Uani 1 1 d . . . . .
F19 F 0.7911(2) 0.7732(2) 0.98190(11) 0.0290(6) Uani 1 1 d . . . . .
F20 F 0.7270(3) 0.8475(2) 0.92935(12) 0.0294(6) Uani 1 1 d . . . . .
F21 F 0.8859(2) 0.8573(2) 0.91814(13) 0.0371(7) Uani 1 1 d . . . . .
F22 F 0.8893(2) 0.6883(3) 0.84491(13) 0.0320(6) Uani 1 1 d . . . . .
F23 F 0.8312(2) 0.6011(3) 0.91366(12) 0.0280(6) Uani 1 1 d . . . . .
F24 F 0.7418(2) 0.5127(2) 0.81829(11) 0.0245(6) Uani 1 1 d . . . . .
F25 F 0.8275(2) 0.5725(2) 0.66689(13) 0.0304(6) Uani 1 1 d . . . . .
F26 F 0.7258(2) 0.3999(2) 0.59971(12) 0.0305(6) Uani 1 1 d . . . . .
F27 F 0.7086(2) 0.4281(2) 0.69573(12) 0.0272(6) Uani 1 1 d . . . . .
F28 F 0.5922(2) 0.6064(2) 0.57713(11) 0.0245(6) Uani 1 1 d . . . . .
F29 F 0.7586(2) 0.6273(2) 0.58379(13) 0.0304(6) Uani 1 1 d . . . . .
F30 F 0.6112(2) 0.4619(2) 0.52799(11) 0.0278(6) Uani 1 1 d . . . . .
F31 F 0.5239(3) 0.2352(2) 0.63568(12) 0.0325(7) Uani 1 1 d . . . . .
F32 F 0.3595(2) 0.1927(2) 0.59362(13) 0.0353(7) Uani 1 1 d . . . . .
F33 F 0.5015(3) 0.2584(2) 0.54731(11) 0.0305(6) Uani 1 1 d . . . . .
F34 F 0.3874(2) 0.3833(2) 0.54810(11) 0.0277(6) Uani 1 1 d . . . . .
F35 F 0.4274(2) 0.5233(2) 0.63198(12) 0.0246(6) Uani 1 1 d . . . . .
F36 F 0.3052(2) 0.3446(3) 0.62484(13) 0.0324(6) Uani 1 1 d . . . . .
F37 F 0.3445(2) -0.0502(2) 0.58809(12) 0.0267(6) Uani 1 1 d . . . . .
F38 F 0.4147(2) -0.1460(2) 0.61184(11) 0.0221(5) Uani 1 1 d . . . . .
F39 F 0.2984(2) -0.2189(2) 0.52466(11) 0.0273(6) Uani 1 1 d . . . . .
F40 F 0.3345(2) -0.3655(2) 0.57514(12) 0.0269(6) Uani 1 1 d . . . . .
F41 F 0.2000(2) -0.5153(2) 0.59464(14) 0.0323(6) Uani 1 1 d . . . . .
F42 F 0.1612(2) -0.4531(2) 0.52493(12) 0.0315(6) Uani 1 1 d . . . . .
F43 F 0.0837(2) -0.4889(2) 0.67230(13) 0.0299(6) Uani 1 1 d . . . . .
F44 F -0.0038(2) -0.4744(2) 0.59764(12) 0.0282(6) Uani 1 1 d . . . . .
F45 F 0.0573(2) -0.3445(2) 0.68849(11) 0.0234(5) Uani 1 1 d . . . . .
F46 F 0.1311(2) -0.1397(2) 0.56449(12) 0.0271(6) Uani 1 1 d . . . . .
F47 F 0.0679(2) -0.3248(2) 0.52424(11) 0.0270(6) Uani 1 1 d . . . . .
F48 F 0.0211(2) -0.2627(2) 0.60833(12) 0.0253(6) Uani 1 1 d . . . . .
F49 F -0.0482(2) -0.0918(2) 0.62697(13) 0.0298(6) Uani 1 1 d . . . . .
F50 F -0.2187(2) -0.1369(2) 0.63491(11) 0.0232(5) Uani 1 1 d . . . . .
F51 F -0.1641(2) -0.1257(2) 0.54776(12) 0.0281(6) Uani 1 1 d . . . . .
F52 F 0.0821(2) 0.0846(3) 0.59505(12) 0.0290(6) Uani 1 1 d . . . . .
F53 F 0.0659(2) 0.2364(2) 0.61842(12) 0.0276(6) Uani 1 1 d . . . . .
F54 F -0.0356(2) 0.0931(2) 0.53473(11) 0.0261(6) Uani 1 1 d . . . . .
F55 F -0.0621(2) 0.2893(2) 0.68180(11) 0.0245(6) Uani 1 1 d . . . . .
F56 F -0.2319(2) 0.2410(2) 0.64522(13) 0.0289(6) Uani 1 1 d . . . . .
F57 F -0.1161(2) 0.2457(2) 0.58325(12) 0.0277(6) Uani 1 1 d . . . . .
F58 F -0.3713(2) 0.0377(3) 0.57350(13) 0.0329(7) Uani 1 1 d . . . . .
F59 F -0.2583(2) 0.0090(2) 0.51854(11) 0.0282(6) Uani 1 1 d . . . . .
F60 F -0.3510(2) -0.1078(2) 0.57010(12) 0.0277(6) Uani 1 1 d . . . . .
F61 F 0.1804(2) 0.3152(2) 0.92060(12) 0.0276(6) Uani 1 1 d . . . . .
F62 F 0.1560(2) 0.4259(2) 0.87830(12) 0.0291(6) Uani 1 1 d . . . . .
F63 F 0.1009(2) 0.4092(2) 0.96443(11) 0.0283(6) Uani 1 1 d . . . . .
F64 F -0.0077(2) 0.3908(2) 0.80405(12) 0.0252(6) Uani 1 1 d . . . . .
F65 F -0.0091(2) 0.4801(2) 0.89694(12) 0.0306(6) Uani 1 1 d . . . . .
F66 F -0.1594(2) 0.3889(2) 0.82519(13) 0.0324(7) Uani 1 1 d . . . . .
F67 F -0.1125(2) 0.3441(3) 0.97095(12) 0.0337(7) Uani 1 1 d . . . . .
F68 F -0.2572(2) 0.2987(3) 0.90504(14) 0.0363(7) Uani 1 1 d . . . . .
F69 F -0.2426(2) 0.1620(2) 0.92453(12) 0.0293(6) Uani 1 1 d . . . . .
F70 F -0.0337(2) 0.1839(2) 0.96638(11) 0.0274(6) Uani 1 1 d . . . . .
F71 F -0.1482(2) 0.0502(2) 0.88230(11) 0.0235(5) Uani 1 1 d . . . . .
F72 F 0.0278(2) 0.1017(2) 0.89608(12) 0.0270(6) Uani 1 1 d . . . . .
O1 O -0.2384(2) 0.0688(2) 0.68070(12) 0.0148(6) Uani 1 1 d D . . . .
H1 H -0.3097(13) 0.048(4) 0.6730(11) 0.022 Uiso 1 1 d D U . . .
O2 O -0.0370(2) 0.1032(2) 0.69232(12) 0.0156(6) Uani 1 1 d . . . . .
O3 O 0.0023(2) 0.1962(2) 0.81424(12) 0.0155(6) Uani 1 1 d . . . . .
O4 O -0.1929(2) 0.1762(2) 0.81128(12) 0.0149(6) Uani 1 1 d D . . . .
H4 H -0.2610(12) 0.163(3) 0.8146(13) 0.022 Uiso 1 1 d D U . . .
O5 O 0.4976(3) 0.6574(3) 0.75232(13) 0.0172(6) Uani 1 1 d D . . . .
O6 O 0.7012(2) 0.6925(2) 0.82000(12) 0.0141(6) Uani 1 1 d . . . . .
O7 O 0.4933(2) 0.4073(2) 0.69810(12) 0.0163(6) Uani 1 1 d . . . . .
O8 O 0.6544(2) 0.6009(2) 0.68899(12) 0.0136(5) Uani 1 1 d . . . . .
O9 O 0.2863(3) -0.0383(3) 0.79903(13) 0.0181(6) Uani 1 1 d . . . . .
O10 O 0.3277(2) -0.1946(2) 0.81220(12) 0.0141(6) Uani 1 1 d . . . . .
O11 O 0.2813(2) -0.2927(2) 0.68474(12) 0.0150(6) Uani 1 1 d . . . . .
O12 O 0.2392(2) -0.1368(2) 0.67366(12) 0.0155(6) Uani 1 1 d . . . . .
O13 O 0.2578(3) 0.0767(3) 0.68891(15) 0.0309(8) Uani 1 1 d . . . . .
H13A H 0.225839 -0.017294 0.680288 0.046 Uiso 1 1 d R U . . .
H13B H 0.229621 0.079889 0.650719 0.046 Uiso 1 1 d R U . . .
O14 O 0.2875(3) 0.2534(3) 0.81286(16) 0.0290(7) Uani 1 1 d . . . . .
H14A H 0.279537 0.304886 0.799291 0.043 Uiso 1 1 d R U . . .
H14B H 0.299202 0.289265 0.856499 0.043 Uiso 1 1 d R U . . .
O15 O 0.4848(2) -0.0647(2) 0.74070(13) 0.0156(6) Uani 1 1 d . . . . .
H15A H 0.500096 -0.113451 0.715543 0.023 Uiso 1 1 d R U . . .
H15B H 0.523975 -0.047799 0.776894 0.023 Uiso 1 1 d R U . . .
O16 O 0.6154(2) 0.1633(3) 0.74484(14) 0.0208(6) Uani 1 1 d . . . . .
H16A H 0.680955 0.209220 0.772899 0.031 Uiso 1 1 d R U . . .
H16B H 0.638819 0.167473 0.708887 0.031 Uiso 1 1 d R U . . .
O17 O 0.6068(3) 0.8903(3) 0.82539(14) 0.0188(6) Uani 1 1 d D . . . .
H17A H 0.613(4) 0.908(4) 0.8656(10) 0.028 Uiso 1 1 d D U . . .
H17B H 0.559(4) 0.911(4) 0.817(2) 0.028 Uiso 1 1 d D U . . .
O19 O 0.5314(2) 0.4963(2) 0.82015(12) 0.0143(6) Uani 1 1 d . . . . .
O20 O 0.1826(3) 0.3424(3) 0.75079(18) 0.0374(9) Uani 1 1 d . . . . .
H20A H 0.156304 0.300279 0.711407 0.056 Uiso 1 1 d R U . . .
H20B H 0.120782 0.316071 0.767546 0.056 Uiso 1 1 d R U . . .
O21 O -0.1158(3) -0.1799(3) 0.75376(15) 0.0222(6) Uani 1 1 d . . . . .
H21A H -0.120322 -0.195039 0.789843 0.033 Uiso 1 1 d R U . . .
H21B H -0.119191 -0.243278 0.727752 0.033 Uiso 1 1 d R U . . .
O22 O -0.2243(2) -0.0595(2) 0.75681(13) 0.0160(6) Uani 1 1 d . . . . .
H22A H -0.254262 -0.060000 0.790945 0.024 Uiso 1 1 d R U . . .
H22B H -0.177450 -0.085849 0.762072 0.024 Uiso 1 1 d R U . . .
C1 C -0.1318(4) -0.0756(4) 0.60905(19) 0.0204(9) Uani 1 1 d . . . . .
C2 C -0.0897(3) 0.0589(4) 0.63068(18) 0.0164(8) Uani 1 1 d . . . . .
C3 C 0.0054(4) 0.1184(4) 0.5935(2) 0.0206(9) Uani 1 1 d . . . . .
C4 C -0.1501(4) 0.2162(4) 0.6332(2) 0.0204(9) Uani 1 1 d . . . . .
C5 C -0.1933(3) 0.0849(4) 0.62831(18) 0.0151(8) Uani 1 1 d D . . . .
C6 C -0.2947(4) 0.0043(4) 0.5715(2) 0.0222(9) Uani 1 1 d . . . . .
C7 C -0.1814(4) 0.2685(4) 0.9173(2) 0.0240(10) Uani 1 1 d . . . . .
C8 C -0.1147(3) 0.2656(4) 0.86333(18) 0.0157(8) Uani 1 1 d D . . . .
C9 C -0.0711(4) 0.3837(4) 0.8480(2) 0.0229(9) Uani 1 1 d . . . . .
C10 C 0.1075(4) 0.3496(4) 0.91029(19) 0.0209(9) Uani 1 1 d . . . . .
C11 C -0.0124(3) 0.2400(4) 0.87316(18) 0.0156(8) Uani 1 1 d . . . . .
C12 C -0.0426(4) 0.1436(4) 0.90544(19) 0.0195(9) Uani 1 1 d . . . . .
C13 C 0.2323(4) 0.0129(5) 0.8956(2) 0.0277(10) Uani 1 1 d . . . . .
C14 C 0.3104(4) -0.0269(4) 0.86086(18) 0.0176(8) Uani 1 1 d . . . . .
C15 C 0.4378(4) 0.0775(4) 0.8866(2) 0.0208(9) Uani 1 1 d . . . . .
C16 C 0.1609(4) -0.2468(4) 0.8547(2) 0.0230(9) Uani 1 1 d . . . . .
C17 C 0.2911(3) -0.1516(4) 0.86331(18) 0.0153(8) Uani 1 1 d . . . . .
C18 C 0.3554(4) -0.1520(4) 0.92117(19) 0.0201(9) Uani 1 1 d . . . . .
C19 C 0.0822(4) -0.4116(4) 0.6462(2) 0.0219(9) Uani 1 1 d . . . . .
C20 C 0.2024(3) -0.3344(4) 0.63091(19) 0.0160(8) Uani 1 1 d . . . . .
C21 C 0.2245(4) -0.4177(4) 0.5799(2) 0.0237(9) Uani 1 1 d . . . . .
C22 C 0.1070(4) -0.2382(4) 0.5774(2) 0.0201(9) Uani 1 1 d . . . . .
C23 C 0.2153(3) -0.2194(3) 0.61657(18) 0.0149(8) Uani 1 1 d . . . . .
C24 C 0.3190(4) -0.1594(4) 0.58390(19) 0.0193(9) Uani 1 1 d . . . . .
C25 C 0.4045(4) 0.4120(4) 0.6088(2) 0.0213(9) Uani 1 1 d . . . . .
C26 C 0.5015(3) 0.3984(3) 0.63685(18) 0.0161(8) Uani 1 1 d . . . . .
C27 C 0.4725(4) 0.2703(4) 0.6025(2) 0.0239(9) Uani 1 1 d . . . . .
C28 C 0.6472(4) 0.5497(4) 0.5806(2) 0.0201(9) Uani 1 1 d . . . . .
C29 C 0.6300(3) 0.5057(3) 0.63825(18) 0.0137(8) Uani 1 1 d . . . . .
C30 C 0.7232(4) 0.4746(4) 0.6493(2) 0.0215(9) Uani 1 1 d . . . . .
C31 C 0.7954(4) 0.6169(4) 0.8638(2) 0.0214(9) Uani 1 1 d . . . . .
C32 C 0.7153(3) 0.6675(3) 0.87347(18) 0.0143(8) Uani 1 1 d . . . . .
C33 C 0.7803(4) 0.7876(4) 0.9269(2) 0.0223(9) Uani 1 1 d . . . . .
C34 C 0.5842(4) 0.4891(4) 0.91859(19) 0.0171(8) Uani 1 1 d . . . . .
C35 C 0.5884(3) 0.5696(3) 0.87941(18) 0.0139(8) Uani 1 1 d . . . . .
C36 C 0.5156(4) 0.6238(4) 0.90604(19) 0.0204(9) Uani 1 1 d . . . . .
O18 O 0.5556(3) 0.7933(3) 0.67423(15) 0.0183(6) Uani 1 1 d . . . . .
H18A H 0.539(4) 0.768(5) 0.636(3) 0.028 Uiso 1 1 d . U . . .
H18B H 0.618(5) 0.819(5) 0.681(3) 0.028 Uiso 1 1 d . U . . .
H5A H 0.510(6) 0.683(6) 0.719(2) 0.07(2) Uiso 1 1 d D . . . .
H5B H 0.539(5) 0.728(3) 0.781(2) 0.055(19) Uiso 1 1 d D . . . .

loop_
_atom_site_aniso_label
_atom_site_aniso_U_11
_atom_site_aniso_U_22
_atom_site_aniso_U_33
_atom_site_aniso_U_23
_atom_site_aniso_U_13
_atom_site_aniso_U_12
Mn1 0.0131(3) 0.0123(3) 0.0104(3) 0.0032(2) 0.0021(2) 0.0072(2)
Mn2 0.0114(3) 0.0124(3) 0.0113(3) 0.0035(2) 0.0015(2) 0.0062(2)
Mn3 0.0124(3) 0.0118(3) 0.0098(3) 0.0028(2) 0.0016(2) 0.0064(2)
K1 0.0226(5) 0.0373(6) 0.0474(7) 0.0221(5) 0.0035(5) 0.0076(5)
K2 0.0253(5) 0.0199(4) 0.0226(5) 0.0077(4) 0.0049(4) 0.0137(4)
K3 0.0234(5) 0.0214(5) 0.0532(7) 0.0152(5) 0.0065(5) 0.0123(4)
F1 0.0156(13) 0.0452(17) 0.0193(14) 0.0064(12) 0.0009(10) 0.0100(12)
F2 0.0221(14) 0.0470(17) 0.0212(14) 0.0131(13) 0.0129(11) 0.0149(13)
F3 0.0286(15) 0.0223(14) 0.0352(16) 0.0105(12) 0.0111(12) 0.0025(12)
F4 0.0432(17) 0.0272(14) 0.0277(15) 0.0162(12) 0.0060(12) 0.0195(13)
F5 0.0329(15) 0.0448(16) 0.0128(12) 0.0107(11) 0.0092(11) 0.0251(13)
F6 0.0206(13) 0.0355(15) 0.0210(13) 0.0111(11) 0.0033(10) 0.0174(12)
F7 0.0509(18) 0.0166(13) 0.0258(15) 0.0066(11) 0.0036(13) 0.0156(13)
F8 0.0187(12) 0.0202(13) 0.0214(13) 0.0031(10) 0.0050(10) 0.0050(10)
F9 0.0333(15) 0.0247(13) 0.0130(12) 0.0000(10) -0.0001(11) 0.0140(12)
F10 0.075(2) 0.0445(18) 0.0329(17) 0.0149(14) 0.0245(16) 0.0498(18)
F11 0.0374(17) 0.070(2) 0.0252(15) 0.0083(15) 0.0078(13) 0.0423(17)
F12 0.0433(17) 0.0501(18) 0.0154(13) 0.0104(12) 0.0120(12) 0.0351(15)
F13 0.0385(15) 0.0173(12) 0.0202(13) 0.0067(10) 0.0042(11) 0.0176(12)
F14 0.0250(14) 0.0259(14) 0.0233(14) 0.0143(11) 0.0062(11) 0.0056(11)
F15 0.0278(14) 0.0212(13) 0.0130(12) 0.0058(10) -0.0013(10) 0.0099(11)
F16 0.0200(13) 0.0411(16) 0.0304(15) 0.0122(13) 0.0113(11) 0.0154(12)
F17 0.0396(16) 0.0312(14) 0.0137(12) 0.0069(11) 0.0097(11) 0.0233(13)
F18 0.0369(15) 0.0308(14) 0.0208(13) 0.0119(11) 0.0104(11) 0.0263(13)
F19 0.0404(16) 0.0222(13) 0.0108(12) 0.0022(10) -0.0051(11) 0.0087(12)
F20 0.0475(17) 0.0189(13) 0.0194(14) 0.0021(11) -0.0001(12) 0.0179(13)
F21 0.0264(15) 0.0261(15) 0.0293(16) 0.0075(12) -0.0018(12) -0.0063(12)
F22 0.0173(13) 0.0498(18) 0.0343(16) 0.0234(14) 0.0109(11) 0.0162(13)
F23 0.0275(14) 0.0427(16) 0.0199(14) 0.0129(12) -0.0003(11) 0.0214(13)
F24 0.0300(14) 0.0337(15) 0.0190(13) 0.0046(11) 0.0052(11) 0.0247(12)
F25 0.0176(13) 0.0361(16) 0.0345(16) 0.0045(13) 0.0066(11) 0.0148(12)
F26 0.0423(17) 0.0369(16) 0.0244(14) 0.0038(12) 0.0099(12) 0.0316(14)
F27 0.0358(15) 0.0355(15) 0.0208(14) 0.0076(11) 0.0021(11) 0.0269(13)
F28 0.0381(15) 0.0245(13) 0.0185(13) 0.0100(11) 0.0079(11) 0.0201(12)
F29 0.0284(14) 0.0291(15) 0.0305(15) 0.0151(12) 0.0163(12) 0.0094(12)
F30 0.0459(17) 0.0239(14) 0.0133(13) 0.0041(10) 0.0086(11) 0.0186(13)
F31 0.0558(19) 0.0216(14) 0.0218(14) 0.0039(11) 0.0007(13) 0.0233(14)
F32 0.0367(16) 0.0181(13) 0.0267(15) 0.0025(11) 0.0006(12) -0.0005(12)
F33 0.0495(18) 0.0215(13) 0.0130(13) -0.0001(10) 0.0071(12) 0.0158(13)
F34 0.0315(15) 0.0314(15) 0.0144(13) 0.0031(11) -0.0049(11) 0.0149(12)
F35 0.0232(13) 0.0291(14) 0.0230(14) 0.0035(11) -0.0004(10) 0.0173(12)
F36 0.0165(13) 0.0413(17) 0.0289(15) 0.0102(13) 0.0034(11) 0.0082(12)
F37 0.0299(14) 0.0269(14) 0.0261(14) 0.0161(12) 0.0092(11) 0.0129(12)
F38 0.0162(12) 0.0309(14) 0.0202(13) 0.0107(11) 0.0058(10) 0.0116(11)
F39 0.0298(14) 0.0397(16) 0.0134(13) 0.0073(11) 0.0052(11) 0.0192(13)
F40 0.0256(14) 0.0323(15) 0.0230(14) -0.0011(11) 0.0044(11) 0.0199(12)
F41 0.0358(16) 0.0207(13) 0.0392(17) 0.0012(12) 0.0004(13) 0.0182(13)
F42 0.0342(15) 0.0341(15) 0.0208(14) -0.0093(11) -0.0071(11) 0.0229(13)
F43 0.0274(14) 0.0185(13) 0.0382(16) 0.0130(12) 0.0025(12) 0.0062(11)
F44 0.0161(12) 0.0263(14) 0.0280(15) -0.0005(11) -0.0043(11) 0.0056(11)
F45 0.0204(13) 0.0254(13) 0.0211(13) 0.0059(11) 0.0056(10) 0.0102(11)
F46 0.0290(14) 0.0315(15) 0.0257(14) 0.0120(12) -0.0003(11) 0.0182(12)
F47 0.0260(14) 0.0346(15) 0.0154(13) -0.0016(11) -0.0066(10) 0.0174(12)
F48 0.0197(13) 0.0379(15) 0.0235(14) 0.0092(12) 0.0042(10) 0.0190(12)
F49 0.0399(16) 0.0339(15) 0.0300(15) 0.0107(12) 0.0111(12) 0.0289(14)
F50 0.0329(14) 0.0168(12) 0.0210(13) 0.0070(10) 0.0102(11) 0.0131(11)
F51 0.0374(16) 0.0232(13) 0.0182(13) 0.0017(11) 0.0094(11) 0.0138(12)
F52 0.0236(14) 0.0430(16) 0.0288(15) 0.0147(13) 0.0113(11) 0.0213(13)
F53 0.0216(13) 0.0246(14) 0.0245(14) 0.0058(11) 0.0079(11) 0.0042(11)
F54 0.0268(14) 0.0344(15) 0.0143(13) 0.0090(11) 0.0060(10) 0.0133(12)
F55 0.0289(14) 0.0166(12) 0.0199(13) 0.0030(10) 0.0016(11) 0.0076(11)
F56 0.0375(16) 0.0337(15) 0.0330(16) 0.0172(12) 0.0108(12) 0.0277(13)
F57 0.0399(16) 0.0287(14) 0.0205(14) 0.0152(11) 0.0097(12) 0.0187(13)
F58 0.0226(14) 0.0486(18) 0.0305(16) 0.0105(13) -0.0028(11) 0.0220(13)
F59 0.0250(14) 0.0370(15) 0.0123(12) 0.0090(11) 0.0018(10) 0.0085(12)
F60 0.0247(14) 0.0238(14) 0.0179(13) 0.0041(11) -0.0032(10) 0.0025(11)
F61 0.0174(13) 0.0362(15) 0.0234(14) 0.0039(12) -0.0023(10) 0.0129(12)
F62 0.0211(13) 0.0247(14) 0.0223(14) 0.0057(11) -0.0018(11) -0.0006(11)
F63 0.0263(14) 0.0289(14) 0.0148(13) -0.0042(11) -0.0017(10) 0.0094(12)
F64 0.0332(15) 0.0186(13) 0.0212(13) 0.0082(11) 0.0041(11) 0.0108(11)
F65 0.0380(16) 0.0137(12) 0.0272(15) -0.0022(11) 0.0004(12) 0.0086(12)
F66 0.0404(17) 0.0250(14) 0.0384(17) 0.0066(12) -0.0012(13) 0.0238(13)
F67 0.0310(15) 0.0404(16) 0.0171(14) -0.0059(12) 0.0021(11) 0.0168(13)
F68 0.0355(16) 0.0499(18) 0.0343(17) 0.0075(14) 0.0096(13) 0.0323(15)
F69 0.0278(14) 0.0362(16) 0.0228(14) 0.0107(12) 0.0122(11) 0.0148(13)
F70 0.0349(15) 0.0317(15) 0.0140(13) 0.0080(11) 0.0025(11) 0.0161(13)
F71 0.0249(13) 0.0186(12) 0.0208(13) 0.0070(10) -0.0015(10) 0.0070(11)
F72 0.0325(15) 0.0321(15) 0.0259(14) 0.0121(12) 0.0035(11) 0.0224(13)
O1 0.0108(13) 0.0200(14) 0.0128(14) 0.0050(11) 0.0011(11) 0.0076(12)
O2 0.0125(13) 0.0214(15) 0.0122(14) 0.0042(11) 0.0007(11) 0.0090(12)
O3 0.0134(13) 0.0182(14) 0.0117(14) 0.0028(11) 0.0011(11) 0.0069(12)
O4 0.0112(13) 0.0190(14) 0.0130(14) 0.0030(11) 0.0016(11) 0.0080(12)
O5 0.0213(15) 0.0190(15) 0.0150(15) 0.0061(12) 0.0017(12) 0.0129(13)
O6 0.0161(14) 0.0130(13) 0.0111(13) 0.0054(11) 0.0019(11) 0.0053(11)
O7 0.0200(15) 0.0153(14) 0.0097(13) 0.0031(11) 0.0025(11) 0.0068(12)
O8 0.0175(14) 0.0124(13) 0.0112(13) 0.0033(11) 0.0056(11) 0.0080(11)
O9 0.0293(16) 0.0215(15) 0.0108(14) 0.0047(12) 0.0045(12) 0.0186(13)
O10 0.0150(14) 0.0139(13) 0.0145(14) 0.0048(11) 0.0042(11) 0.0081(11)
O11 0.0145(14) 0.0166(14) 0.0131(14) 0.0018(11) -0.0002(11) 0.0091(12)
O12 0.0189(14) 0.0166(14) 0.0126(14) 0.0039(11) 0.0024(11) 0.0107(12)
O13 0.039(2) 0.0222(17) 0.0264(18) 0.0049(14) -0.0014(15) 0.0141(15)
O14 0.0289(18) 0.0298(18) 0.0315(19) 0.0104(15) 0.0059(14) 0.0173(15)
O15 0.0163(14) 0.0190(14) 0.0125(14) 0.0026(11) 0.0020(11) 0.0110(12)
O16 0.0157(14) 0.0217(15) 0.0236(16) 0.0097(13) 0.0039(12) 0.0076(13)
O17 0.0219(16) 0.0223(15) 0.0157(15) 0.0060(12) 0.0037(12) 0.0140(13)
O19 0.0167(14) 0.0138(13) 0.0094(13) 0.0019(11) 0.0003(11) 0.0066(11)
O20 0.035(2) 0.0239(18) 0.041(2) 0.0069(16) -0.0125(16) 0.0095(16)
O21 0.0246(16) 0.0188(15) 0.0241(17) 0.0085(13) 0.0053(13) 0.0111(13)
O22 0.0181(14) 0.0155(14) 0.0161(14) 0.0057(11) 0.0056(11) 0.0096(12)
C1 0.025(2) 0.023(2) 0.015(2) 0.0038(17) 0.0066(17) 0.0138(19)
C2 0.017(2) 0.020(2) 0.0127(19) 0.0042(16) 0.0035(15) 0.0099(17)
C3 0.018(2) 0.024(2) 0.017(2) 0.0056(17) 0.0050(16) 0.0087(18)
C4 0.024(2) 0.020(2) 0.019(2) 0.0081(17) 0.0020(17) 0.0116(18)
C5 0.0140(19) 0.017(2) 0.0127(19) 0.0048(16) 0.0025(15) 0.0075(16)
C6 0.020(2) 0.027(2) 0.017(2) 0.0073(18) 0.0016(17) 0.0101(19)
C7 0.023(2) 0.030(2) 0.016(2) -0.0015(18) -0.0006(17) 0.016(2)
C8 0.0161(19) 0.017(2) 0.013(2) 0.0024(16) 0.0011(15) 0.0092(17)
C9 0.028(2) 0.015(2) 0.020(2) -0.0008(17) -0.0014(18) 0.0107(19)
C10 0.019(2) 0.022(2) 0.014(2) 0.0033(17) -0.0008(16) 0.0064(18)
C11 0.0141(19) 0.018(2) 0.0123(19) 0.0026(16) 0.0001(15) 0.0081(16)
C12 0.019(2) 0.024(2) 0.015(2) 0.0060(17) 0.0006(16) 0.0115(18)
C13 0.038(3) 0.041(3) 0.017(2) 0.009(2) 0.007(2) 0.030(2)
C14 0.025(2) 0.023(2) 0.0100(19) 0.0046(16) 0.0038(16) 0.0163(19)
C15 0.030(2) 0.015(2) 0.016(2) 0.0032(16) 0.0040(17) 0.0116(18)
C16 0.018(2) 0.028(2) 0.021(2) 0.0094(19) 0.0074(17) 0.0084(19)
C17 0.0170(19) 0.018(2) 0.0125(19) 0.0074(16) 0.0062(15) 0.0093(17)
C18 0.021(2) 0.025(2) 0.015(2) 0.0078(17) 0.0043(17) 0.0115(18)
C19 0.019(2) 0.019(2) 0.023(2) 0.0033(18) -0.0002(17) 0.0082(18)
C20 0.0155(19) 0.0164(19) 0.015(2) 0.0008(16) -0.0006(15) 0.0097(17)
C21 0.023(2) 0.027(2) 0.019(2) -0.0012(18) -0.0018(17) 0.015(2)
C22 0.021(2) 0.025(2) 0.017(2) 0.0061(17) 0.0014(17) 0.0139(19)
C23 0.0166(19) 0.0156(19) 0.0119(19) 0.0024(15) 0.0011(15) 0.0090(16)
C24 0.020(2) 0.023(2) 0.014(2) 0.0073(17) 0.0029(16) 0.0104(18)
C25 0.019(2) 0.023(2) 0.017(2) 0.0056(17) 0.0011(17) 0.0078(18)
C26 0.019(2) 0.0140(19) 0.0125(19) 0.0039(15) 0.0016(15) 0.0068(17)
C27 0.033(3) 0.017(2) 0.016(2) 0.0045(17) 0.0046(18) 0.0097(19)
C28 0.024(2) 0.018(2) 0.018(2) 0.0036(17) 0.0064(17) 0.0112(18)
C29 0.0167(19) 0.0133(18) 0.0107(19) 0.0028(15) 0.0024(15) 0.0079(16)
C30 0.025(2) 0.026(2) 0.018(2) 0.0038(18) 0.0061(17) 0.018(2)
C31 0.018(2) 0.027(2) 0.017(2) 0.0089(18) 0.0014(17) 0.0100(19)
C32 0.0145(19) 0.0138(19) 0.0118(19) 0.0054(15) 0.0004(15) 0.0048(16)
C33 0.026(2) 0.017(2) 0.015(2) 0.0043(17) -0.0011(17) 0.0066(18)
C34 0.019(2) 0.0152(19) 0.014(2) 0.0045(16) 0.0013(16) 0.0071(17)
C35 0.0157(19) 0.0139(18) 0.0106(18) 0.0032(15) 0.0031(15) 0.0069(16)
C36 0.026(2) 0.025(2) 0.016(2) 0.0079(17) 0.0087(17) 0.0168(19)
O18 0.0184(15) 0.0227(16) 0.0150(15) 0.0054(13) 0.0043(13) 0.0117(14)

loop_
_atom_type_symbol
_atom_type_description
_atom_type_scat_dispersion_real
_atom_type_scat_dispersion_imag
_atom_type_scat_source
C C 0.0033 0.0016 'International Tables Vol C Tables 4.2.6.8 and 6.1.1.4'
H H 0.0000 0.0000 'International Tables Vol C Tables 4.2.6.8 and 6.1.1.4'
F F 0.0171 0.0103 'International Tables Vol C Tables 4.2.6.8 and 6.1.1.4'
K K 0.2009 0.2494 'International Tables Vol C Tables 4.2.6.8 and 6.1.1.4'
Mn Mn 0.3368 0.7283 'International Tables Vol C Tables 4.2.6.8 and 6.1.1.4'
O O 0.0106 0.0060 'International Tables Vol C Tables 4.2.6.8 and 6.1.1.4'

loop_
_geom_angle_atom_site_label_1
_geom_angle_atom_site_label_2
_geom_angle_atom_site_label_3
_geom_angle
_geom_angle_site_symmetry_1
_geom_angle_site_symmetry_3
_geom_angle_publ_flag
O12 Mn1 O11 84.55(12) . . ?
O12 Mn1 O9 92.87(12) . . ?
O11 Mn1 O9 166.47(13) . . ?
O12 Mn1 O10 165.83(12) . . ?
O11 Mn1 O10 94.56(12) . . ?
O9 Mn1 O10 84.69(12) . . ?
O12 Mn1 O15 103.47(12) . . ?
O11 Mn1 O15 89.69(11) . . ?
O9 Mn1 O15 103.82(12) . . ?
O10 Mn1 O15 90.66(11) . . ?
O12 Mn1 K3 128.73(9) . 1_545 ?
O11 Mn1 K3 48.78(9) . 1_545 ?
O9 Mn1 K3 127.01(9) . 1_545 ?
O10 Mn1 K3 46.51(8) . 1_545 ?
O15 Mn1 K3 97.02(8) . 1_545 ?
O1 Mn2 O3 167.08(13) . . ?
O1 Mn2 O2 84.66(12) . . ?
O3 Mn2 O2 89.43(12) . . ?
O1 Mn2 O4 98.56(12) . . ?
O3 Mn2 O4 84.20(12) . . ?
O2 Mn2 O4 164.41(13) . . ?
O1 Mn2 O22 88.66(12) . . ?
O3 Mn2 O22 103.84(12) . . ?
O2 Mn2 O22 102.17(12) . . ?
O4 Mn2 O22 93.19(12) . . ?
O1 Mn2 K1 127.76(9) . . ?
O3 Mn2 K1 54.40(9) . . ?
O2 Mn2 K1 52.16(9) . . ?
O4 Mn2 K1 131.26(9) . . ?
O22 Mn2 K1 75.73(8) . . ?
O19 Mn3 O8 167.08(12) . . ?
O19 Mn3 O7 89.76(12) . . ?
O8 Mn3 O7 84.70(12) . . ?
O19 Mn3 O6 84.38(12) . . ?
O8 Mn3 O6 97.76(12) . . ?
O7 Mn3 O6 163.69(12) . . ?
O19 Mn3 O5 102.00(12) . . ?
O8 Mn3 O5 90.80(11) . . ?
O7 Mn3 O5 107.12(12) . . ?
O6 Mn3 O5 89.01(12) . . ?
O19 Mn3 K2 49.37(8) . . ?
O8 Mn3 K2 120.18(8) . . ?
O7 Mn3 K2 46.58(9) . . ?
O6 Mn3 K2 120.53(9) . . ?
O5 Mn3 K2 129.93(8) . . ?
O14 K1 O13 68.42(10) . . ?
O14 K1 O21 160.03(11) . . ?
O13 K1 O21 131.16(11) . . ?
O14 K1 F11 95.06(11) . . ?
O13 K1 F11 118.42(10) . . ?
O21 K1 F11 72.78(9) . . ?
O14 K1 O2 95.82(10) . . ?
O13 K1 O2 92.86(10) . . ?
O21 K1 O2 87.72(9) . . ?
F11 K1 O2 148.71(9) . . ?
O14 K1 O3 74.43(9) . . ?
O13 K1 O3 123.91(10) . . ?
O21 K1 O3 93.13(9) . . ?
F11 K1 O3 105.07(8) . . ?
O2 K1 O3 50.65(8) . . ?
O14 K1 F49 128.02(10) . . ?
O13 K1 F49 75.15(9) . . ?
O21 K1 F49 68.38(9) . . ?
F11 K1 F49 135.36(9) . . ?
O2 K1 F49 49.84(7) . . ?
O3 K1 F49 98.25(7) . . ?
O14 K1 F72 82.03(9) . . ?
O13 K1 F72 149.86(9) . . ?
O21 K1 F72 78.05(9) . . ?
F11 K1 F72 56.71(7) . . ?
O2 K1 F72 96.02(8) . . ?
O3 K1 F72 48.39(7) . . ?
F49 K1 F72 131.19(8) . . ?
O14 K1 O9 80.53(9) . . ?
O13 K1 O9 67.75(9) . . ?
O21 K1 O9 102.34(9) . . ?
F11 K1 O9 50.85(7) . . ?
O2 K1 O9 160.32(8) . . ?
O3 K1 O9 143.47(8) . . ?
F49 K1 O9 118.17(8) . . ?
F72 K1 O9 102.55(7) . . ?
O14 K1 F10 56.08(9) . . ?
O13 K1 F10 99.94(10) . . ?
O21 K1 F10 110.13(9) . . ?
F11 K1 F10 38.98(9) . . ?
O2 K1 F10 140.44(8) . . ?
O3 K1 F10 92.15(8) . . ?
F49 K1 F10 169.54(8) . . ?
F72 K1 F10 56.42(7) . . ?
O9 K1 F10 51.52(7) . . ?
O14 K1 Mn2 98.23(8) . . ?
O13 K1 Mn2 120.84(8) . . ?
O21 K1 Mn2 75.58(7) . . ?
F11 K1 Mn2 120.07(6) . . ?
O2 K1 Mn2 29.08(5) . . ?
O3 K1 Mn2 29.24(5) . . ?
F49 K1 Mn2 70.16(5) . . ?
F72 K1 Mn2 67.81(5) . . ?
O9 K1 Mn2 170.34(6) . . ?
F10 K1 Mn2 119.95(6) . . ?
O14 K1 K2 35.97(7) . . ?
O13 K1 K2 37.18(7) . . ?
O21 K1 K2 157.92(7) . . ?
F11 K1 K2 96.82(7) . . ?
O2 K1 K2 109.06(6) . . ?
O3 K1 K2 108.55(6) . . ?
F49 K1 K2 111.17(6) . . ?
F72 K1 K2 113.05(6) . . ?
O9 K1 K2 57.49(6) . . ?
F10 K1 K2 66.04(6) . . ?
Mn2 K1 K2 125.86(4) . . ?
O14 K1 H13A 87.4 . . ?
O13 K1 H13A 22.7 . . ?
O21 K1 H13A 110.9 . . ?
F11 K1 H13A 105.9 . . ?
O2 K1 H13A 103.8 . . ?
O3 K1 H13A 145.2 . . ?
F49 K1 H13A 69.8 . . ?
F72 K1 H13A 158.4 . . ?
O9 K1 H13A 56.9 . . ?
F10 K1 H13A 102.1 . . ?
Mn2 K1 H13A 132.8 . . ?
K2 K1 H13A 52.2 . . ?
O14 K2 O7 95.30(10) . . ?
O14 K2 O13 67.50(11) . . ?
O7 K2 O13 91.32(10) . . ?
O14 K2 O16 149.59(10) . . ?
O7 K2 O16 114.63(9) . . ?
O13 K2 O16 104.79(10) . . ?
O14 K2 O19 71.92(9) . . ?
O7 K2 O19 56.16(8) . . ?
O13 K2 O19 124.33(9) . . ?
O16 K2 O19 128.78(9) . . ?
O14 K2 F7 73.47(10) . . ?
O7 K2 F7 158.97(8) . . ?
O13 K2 F7 100.26(10) . . ?
O16 K2 F7 79.48(9) . . ?
O19 K2 F7 102.97(8) . . ?
O14 K2 F13 86.95(9) . . ?
O7 K2 F13 105.24(8) . . ?
O13 K2 F13 150.89(10) . . ?
O16 K2 F13 90.07(8) . . ?
O19 K2 F13 54.23(7) . . ?
F7 K2 F13 57.39(7) . . ?
O14 K2 F31 132.41(10) . . ?
O7 K2 F31 54.14(8) . . ?
O13 K2 F31 76.86(10) . . ?
O16 K2 F31 68.59(8) . . ?
O19 K2 F31 106.70(8) . . ?
F7 K2 F31 145.65(8) . . ?
F13 K2 F31 132.22(9) . . ?
O14 K2 Mn3 92.11(7) . . ?
O7 K2 Mn3 29.54(6) . . ?
O13 K2 Mn3 117.20(8) . . ?
O16 K2 Mn3 116.43(7) . . ?
O19 K2 Mn3 29.88(6) . . ?
F7 K2 Mn3 131.06(6) . . ?
F13 K2 Mn3 75.75(5) . . ?
F31 K2 Mn3 76.83(5) . . ?
O14 K2 K1 35.87(7) . . ?
O7 K2 K1 107.53(7) . . ?
O13 K2 K1 36.27(8) . . ?
O16 K2 K1 122.56(7) . . ?
O19 K2 K1 106.59(6) . . ?
F7 K2 K1 73.95(7) . . ?
F13 K2 K1 114.76(6) . . ?
F31 K2 K1 112.71(7) . . ?
Mn3 K2 K1 119.53(3) . . ?
O14 K2 H14A 16.4 . . ?
O7 K2 H14A 79.0 . . ?
O13 K2 H14A 69.4 . . ?
O16 K2 H14A 165.8 . . ?
O19 K2 H14A 61.4 . . ?
F7 K2 H14A 88.7 . . ?
F13 K2 H14A 90.1 . . ?
F31 K2 H14A 120.7 . . ?
Mn3 K2 H14A 77.3 . . ?
K1 K2 H14A 45.4 . . ?
O20 K3 O5 105.14(11) . . ?
O20 K3 O10 159.76(12) . 1_565 ?
O5 K3 O10 88.58(9) . 1_565 ?
O20 K3 F3 105.49(11) . 1_565 ?
O5 K3 F3 138.41(9) . 1_565 ?
O10 K3 F3 55.71(8) 1_565 1_565 ?
O20 K3 O11 135.99(11) . 1_565 ?
O5 K3 O11 83.17(9) . 1_565 ?
O10 K3 O11 59.25(8) 1_565 1_565 ?
F3 K3 O11 93.72(9) 1_565 1_565 ?
O20 K3 F43 89.63(9) . 1_565 ?
O5 K3 F43 127.86(10) . 1_565 ?
O10 K3 F43 93.58(8) 1_565 1_565 ?
F3 K3 F43 79.62(9) 1_565 1_565 ?
O11 K3 F43 54.90(8) 1_565 1_565 ?
O20 K3 Mn1 159.93(8) . 1_565 ?
O5 K3 Mn1 88.79(7) . 1_565 ?
O10 K3 Mn1 29.70(6) 1_565 1_565 ?
F3 K3 Mn1 70.63(6) 1_565 1_565 ?
O11 K3 Mn1 29.93(6) 1_565 1_565 ?
F43 K3 Mn1 70.34(6) 1_565 1_565 ?
C16 F3 K3 123.7(2) . 1_545 ?
C15 F7 K2 143.5(2) . . ?
C13 F10 K1 90.0(3) . . ?
C13 F11 K1 110.4(3) . . ?
C34 F13 K2 113.8(2) . . ?
C27 F31 K2 112.6(3) . . ?
C19 F43 K3 123.1(2) . 1_545 ?
C1 F49 K1 122.7(2) . . ?
C12 F72 K1 124.5(2) . . ?
C5 O1 Mn2 113.9(2) . . ?
C5 O1 H1 108.2(15) . . ?
Mn2 O1 H1 137.1(15) . . ?
C2 O2 Mn2 116.0(2) . . ?
C2 O2 K1 130.6(2) . . ?
Mn2 O2 K1 98.76(11) . . ?
C11 O3 Mn2 116.2(2) . . ?
C11 O3 K1 131.7(2) . . ?
Mn2 O3 K1 96.36(11) . . ?
C8 O4 Mn2 115.1(2) . . ?
C8 O4 H4 109.2(15) . . ?
Mn2 O4 H4 135.6(15) . . ?
Mn3 O5 K3 123.75(13) . . ?
Mn3 O5 H5A 110(5) . . ?
K3 O5 H5A 109(5) . . ?
Mn3 O5 H5B 107(4) . . ?
K3 O5 H5B 107(4) . . ?
H5A O5 H5B 98(6) . . ?
C32 O6 Mn3 113.6(2) . . ?
C26 O7 Mn3 116.3(2) . . ?
C26 O7 K2 131.1(2) . . ?
Mn3 O7 K2 103.88(11) . . ?
C29 O8 Mn3 114.8(2) . . ?
C14 O9 Mn1 115.9(2) . . ?
C14 O9 K1 115.5(2) . . ?
Mn1 O9 K1 121.67(12) . . ?
C17 O10 Mn1 114.0(2) . . ?
C17 O10 K3 125.4(2) . 1_545 ?
Mn1 O10 K3 103.78(11) . 1_545 ?
C20 O11 Mn1 113.9(2) . . ?
C20 O11 K3 125.4(2) . 1_545 ?
Mn1 O11 K3 101.29(11) . 1_545 ?
C23 O12 Mn1 116.6(2) . . ?
K1 O13 K2 106.55(12) . . ?
K1 O13 H13A 81.6 . . ?
K2 O13 H13A 122.6 . . ?
K1 O13 H13B 111.1 . . ?
K2 O13 H13B 123.2 . . ?
H13A O13 H13B 103.9 . . ?
K1 O14 K2 108.16(12) . . ?
K1 O14 H14A 110.5 . . ?
K2 O14 H14A 103.1 . . ?
K1 O14 H14B 116.0 . . ?
K2 O14 H14B 118.1 . . ?
H14A O14 H14B 99.7 . . ?
Mn1 O15 H15A 109.7 . . ?
Mn1 O15 H15B 109.9 . . ?
H15A O15 H15B 104.0 . . ?
K2 O16 H16A 110.3 . . ?
K2 O16 H16B 110.5 . . ?
H16A O16 H16B 103.5 . . ?
H17A O17 H17B 100(5) . . ?
C35 O19 Mn3 116.6(2) . . ?
C35 O19 K2 128.3(2) . . ?
Mn3 O19 K2 100.76(11) . . ?
K3 O20 H20A 109.8 . . ?
K3 O20 H20B 110.0 . . ?
H20A O20 H20B 103.9 . . ?
K1 O21 H21A 110.2 . . ?
K1 O21 H21B 110.6 . . ?
H21A O21 H21B 103.5 . . ?
Mn2 O22 H22A 111.0 . . ?
Mn2 O22 H22B 110.5 . . ?
H22A O22 H22B 103.1 . . ?
F50 C1 F49 105.3(3) . . ?
F50 C1 F51 108.3(3) . . ?
F49 C1 F51 107.2(3) . . ?
F50 C1 C2 111.9(3) . . ?
F49 C1 C2 110.3(3) . . ?
F51 C1 C2 113.5(3) . . ?
O2 C2 C1 106.6(3) . . ?
O2 C2 C3 107.5(3) . . ?
C1 C2 C3 106.7(3) . . ?
O2 C2 C5 106.1(3) . . ?
C1 C2 C5 113.6(3) . . ?
C3 C2 C5 115.9(3) . . ?
F54 C3 F53 107.9(4) . . ?
F54 C3 F52 107.2(3) . . ?
F53 C3 F52 105.6(3) . . ?
F54 C3 C2 113.6(3) . . ?
F53 C3 C2 111.3(3) . . ?
F52 C3 C2 110.9(3) . . ?
F57 C4 F56 107.3(3) . . ?
F57 C4 F55 108.5(3) . . ?
F56 C4 F55 105.3(3) . . ?
F57 C4 C5 114.9(3) . . ?
F56 C4 C5 110.8(3) . . ?
F55 C4 C5 109.5(3) . . ?
O1 C5 C4 105.5(3) . . ?
O1 C5 C6 107.5(3) . . ?
C4 C5 C6 107.4(3) . . ?
O1 C5 C2 106.3(3) . . ?
C4 C5 C2 112.7(3) . . ?
C6 C5 C2 116.7(3) . . ?
F60 C6 F59 108.0(4) . . ?
F60 C6 F58 106.5(4) . . ?
F59 C6 F58 107.5(4) . . ?
F60 C6 C5 111.9(3) . . ?
F59 C6 C5 111.8(3) . . ?
F58 C6 C5 110.9(4) . . ?
F67 C7 F69 107.8(4) . . ?
F67 C7 F68 108.1(4) . . ?
F69 C7 F68 105.8(4) . . ?
F67 C7 C8 112.9(4) . . ?
F69 C7 C8 111.4(3) . . ?
F68 C7 C8 110.5(4) . . ?
O4 C8 C7 108.0(3) . . ?
O4 C8 C9 105.8(3) . . ?
C7 C8 C9 107.4(3) . . ?
O4 C8 C11 106.4(3) . . ?
C7 C8 C11 116.8(3) . . ?
C9 C8 C11 111.8(3) . . ?
F65 C9 F66 107.3(3) . . ?
F65 C9 F64 108.3(4) . . ?
F66 C9 F64 105.6(4) . . ?
F65 C9 C8 113.3(4) . . ?
F66 C9 C8 110.8(4) . . ?
F64 C9 C8 111.1(3) . . ?
F61 C10 F63 108.1(3) . . ?
F61 C10 F62 106.1(3) . . ?
F63 C10 F62 107.6(4) . . ?
F61 C10 C11 110.4(3) . . ?
F63 C10 C11 112.9(3) . . ?
F62 C10 C11 111.4(3) . . ?
O3 C11 C12 107.1(3) . . ?
O3 C11 C10 107.6(3) . . ?
C12 C11 C10 106.1(3) . . ?
O3 C11 C8 105.9(3) . . ?
C12 C11 C8 113.3(3) . . ?
C10 C11 C8 116.3(3) . . ?
F71 C12 F70 107.8(3) . . ?
F71 C12 F72 105.6(3) . . ?
F70 C12 F72 107.6(3) . . ?
F71 C12 C11 112.1(3) . . ?
F70 C12 C11 113.1(3) . . ?
F72 C12 C11 110.2(3) . . ?
F12 C13 F10 107.7(4) . . ?
F12 C13 F11 108.1(4) . . ?
F10 C13 F11 106.2(4) . . ?
F12 C13 C14 112.6(4) . . ?
F10 C13 C14 110.7(4) . . ?
F11 C13 C14 111.3(4) . . ?
O9 C14 C15 106.8(3) . . ?
O9 C14 C13 107.7(3) . . ?
C15 C14 C13 106.9(3) . . ?
O9 C14 C17 106.8(3) . . ?
C15 C14 C17 112.7(3) . . ?
C13 C14 C17 115.5(3) . . ?
F9 C15 F7 107.7(3) . . ?
F9 C15 F8 108.4(4) . . ?
F7 C15 F8 105.4(3) . . ?
F9 C15 C14 113.0(4) . . ?
F7 C15 C14 110.4(4) . . ?
F8 C15 C14 111.6(3) . . ?
F2 C16 F1 108.7(4) . . ?
F2 C16 F3 106.8(4) . . ?
F1 C16 F3 105.3(4) . . ?
F2 C16 C17 114.2(4) . . ?
F1 C16 C17 111.1(3) . . ?
F3 C16 C17 110.3(3) . . ?
O10 C17 C18 107.0(3) . . ?
O10 C17 C16 105.3(3) . . ?
C18 C17 C16 107.2(3) . . ?
O10 C17 C14 106.7(3) . . ?
C18 C17 C14 117.9(3) . . ?
C16 C17 C14 112.0(3) . . ?
F5 C18 F4 107.6(3) . . ?
F5 C18 F6 107.8(3) . . ?
F4 C18 F6 106.2(3) . . ?
F5 C18 C17 112.5(3) . . ?
F4 C18 C17 110.7(3) . . ?
F6 C18 C17 111.8(3) . . ?
F44 C19 F45 109.0(3) . . ?
F44 C19 F43 106.9(3) . . ?
F45 C19 F43 104.9(4) . . ?
F44 C19 C20 114.6(4) . . ?
F45 C19 C20 110.6(3) . . ?
F43 C19 C20 110.4(3) . . ?
O11 C20 C19 105.4(3) . . ?
O11 C20 C21 108.2(3) . . ?
C19 C20 C21 107.9(3) . . ?
O11 C20 C23 106.6(3) . . ?
C19 C20 C23 112.0(3) . . ?
C21 C20 C23 116.2(3) . . ?
F42 C21 F40 108.6(4) . . ?
F42 C21 F41 107.2(4) . . ?
F40 C21 F41 106.2(3) . . ?
F42 C21 C20 113.1(3) . . ?
F40 C21 C20 111.2(3) . . ?
F41 C21 C20 110.2(4) . . ?
F47 C22 F48 107.8(3) . . ?
F47 C22 F46 107.5(3) . . ?
F48 C22 F46 106.2(3) . . ?
F47 C22 C23 113.0(3) . . ?
F48 C22 C23 111.4(3) . . ?
F46 C22 C23 110.7(3) . . ?
O12 C23 C22 107.2(3) . . ?
O12 C23 C24 106.6(3) . . ?
C22 C23 C24 106.7(3) . . ?
O12 C23 C20 106.2(3) . . ?
C22 C23 C20 116.4(3) . . ?
C24 C23 C20 113.2(3) . . ?
F39 C24 F37 108.0(3) . . ?
F39 C24 F38 108.5(3) . . ?
F37 C24 F38 105.2(3) . . ?
F39 C24 C23 113.1(3) . . ?
F37 C24 C23 110.3(3) . . ?
F38 C24 C23 111.4(3) . . ?
F34 C25 F36 108.3(3) . . ?
F34 C25 F35 108.4(3) . . ?
F36 C25 F35 105.1(3) . . ?
F34 C25 C26 113.3(4) . . ?
F36 C25 C26 110.3(3) . . ?
F35 C25 C26 111.1(3) . . ?
O7 C26 C27 108.2(3) . . ?
O7 C26 C25 106.5(3) . . ?
C27 C26 C25 106.9(3) . . ?
O7 C26 C29 105.6(3) . . ?
C27 C26 C29 116.3(3) . . ?
C25 C26 C29 112.8(3) . . ?
F33 C27 F31 108.0(4) . . ?
F33 C27 F32 106.8(4) . . ?
F31 C27 F32 106.2(4) . . ?
F33 C27 C26 113.5(3) . . ?
F31 C27 C26 111.4(3) . . ?
F32 C27 C26 110.6(4) . . ?
F30 C28 F28 108.0(3) . . ?
F30 C28 F29 107.4(3) . . ?
F28 C28 F29 106.2(3) . . ?
F30 C28 C29 112.7(3) . . ?
F28 C28 C29 111.7(3) . . ?
F29 C28 C29 110.7(3) . . ?
O8 C29 C28 107.4(3) . . ?
O8 C29 C30 106.2(3) . . ?
C28 C29 C30 107.8(3) . . ?
O8 C29 C26 106.6(3) . . ?
C28 C29 C26 116.4(3) . . ?
C30 C29 C26 111.9(3) . . ?
F26 C30 F25 107.3(3) . . ?
F26 C30 F27 108.4(3) . . ?
F25 C30 F27 105.5(4) . . ?
F26 C30 C29 113.8(3) . . ?
F25 C30 C29 110.3(3) . . ?
F27 C30 C29 111.0(3) . . ?
F23 C31 F22 107.2(3) . . ?
F23 C31 F24 108.3(4) . . ?
F22 C31 F24 105.6(3) . . ?
F23 C31 C32 114.8(3) . . ?
F22 C31 C32 110.6(4) . . ?
F24 C31 C32 109.9(3) . . ?
O6 C32 C31 105.6(3) . . ?
O6 C32 C33 107.3(3) . . ?
C31 C32 C33 108.2(3) . . ?
O6 C32 C35 106.4(3) . . ?
C31 C32 C35 111.7(3) . . ?
C33 C32 C35 116.9(3) . . ?
F20 C33 F19 108.3(4) . . ?
F20 C33 F21 106.2(4) . . ?
F19 C33 F21 107.5(4) . . ?
F20 C33 C32 111.3(3) . . ?
F19 C33 C32 112.5(3) . . ?
F21 C33 C32 110.8(4) . . ?
F13 C34 F15 108.2(3) . . ?
F13 C34 F14 106.2(3) . . ?
F15 C34 F14 106.9(3) . . ?
F13 C34 C35 111.2(3) . . ?
F15 C34 C35 113.1(3) . . ?
F14 C34 C35 110.9(3) . . ?
O19 C35 C36 106.7(3) . . ?
O19 C35 C34 107.2(3) . . ?
C36 C35 C34 106.6(3) . . ?
O19 C35 C32 106.2(3) . . ?
C36 C35 C32 113.4(3) . . ?
C34 C35 C32 116.0(3) . . ?
F17 C36 F16 108.0(3) . . ?
F17 C36 F18 108.3(3) . . ?
F16 C36 F18 104.9(3) . . ?
F17 C36 C35 113.3(3) . . ?
F16 C36 C35 110.8(3) . . ?
F18 C36 C35 111.1(3) . . ?
H18A O18 H18B 104(5) . . ?

loop_
_geom_bond_atom_site_label_1
_geom_bond_atom_site_label_2
_geom_bond_distance
_geom_bond_site_symmetry_2
_geom_bond_publ_flag
Mn1 O12 1.883(3) . ?
Mn1 O11 1.888(3) . ?
Mn1 O9 1.891(3) . ?
Mn1 O10 1.894(3) . ?
Mn1 O15 2.168(3) . ?
Mn1 K3 3.7113(15) 1_545 ?
Mn2 O1 1.881(3) . ?
Mn2 O3 1.890(3) . ?
Mn2 O2 1.891(3) . ?
Mn2 O4 1.892(3) . ?
Mn2 O22 2.160(3) . ?
Mn2 K1 3.8454(15) . ?
Mn3 O19 1.882(3) . ?
Mn3 O8 1.884(3) . ?
Mn3 O7 1.885(3) . ?
Mn3 O6 1.893(3) . ?
Mn3 O5 2.214(3) . ?
Mn3 K2 3.7126(14) . ?
K1 O14 2.740(4) . ?
K1 O13 2.742(4) . ?
K1 O21 2.856(3) . ?
K1 F11 2.912(3) . ?
K1 O2 3.073(3) . ?
K1 O3 3.146(3) . ?
K1 F49 3.176(3) . ?
K1 F72 3.266(3) . ?
K1 O9 3.290(3) . ?
K1 F10 3.343(4) . ?
K1 K2 4.4434(18) . ?
K1 H13A 2.7993 . ?
K2 O14 2.747(3) . ?
K2 O7 2.778(3) . ?
K2 O13 2.801(4) . ?
K2 O16 2.831(3) . ?
K2 O19 2.868(3) . ?
K2 F7 2.896(3) . ?
K2 F13 2.995(3) . ?
K2 F31 3.043(3) . ?
K2 H14A 3.0729 . ?
K3 O20 2.692(4) . ?
K3 O5 2.744(3) . ?
K3 O10 2.773(3) 1_565 ?
K3 F3 2.832(3) 1_565 ?
K3 O11 2.847(3) 1_565 ?
K3 F43 2.873(3) 1_565 ?
F1 C16 1.332(5) . ?
F2 C16 1.327(5) . ?
F3 C16 1.350(5) . ?
F4 C18 1.329(5) . ?
F5 C18 1.327(5) . ?
F6 C18 1.336(5) . ?
F7 C15 1.334(5) . ?
F8 C15 1.339(5) . ?
F9 C15 1.332(5) . ?
F10 C13 1.328(6) . ?
F11 C13 1.331(6) . ?
F12 C13 1.327(5) . ?
F13 C34 1.330(5) . ?
F14 C34 1.343(5) . ?
F15 C34 1.333(5) . ?
F16 C36 1.333(5) . ?
F17 C36 1.327(5) . ?
F18 C36 1.348(5) . ?
F19 C33 1.334(5) . ?
F20 C33 1.333(5) . ?
F21 C33 1.336(5) . ?
F22 C31 1.341(5) . ?
F23 C31 1.330(5) . ?
F24 C31 1.346(5) . ?
F25 C30 1.334(5) . ?
F26 C30 1.334(5) . ?
F27 C30 1.342(5) . ?
F28 C28 1.333(5) . ?
F29 C28 1.342(5) . ?
F30 C28 1.330(5) . ?
F31 C27 1.334(5) . ?
F32 C27 1.339(5) . ?
F33 C27 1.330(5) . ?
F34 C25 1.319(5) . ?
F35 C25 1.344(5) . ?
F36 C25 1.338(5) . ?
F37 C24 1.332(5) . ?
F38 C24 1.338(5) . ?
F39 C24 1.326(5) . ?
F40 C21 1.330(5) . ?
F41 C21 1.344(5) . ?
F42 C21 1.324(5) . ?
F43 C19 1.348(5) . ?
F44 C19 1.330(5) . ?
F45 C19 1.333(5) . ?
F46 C22 1.335(5) . ?
F47 C22 1.327(5) . ?
F48 C22 1.333(5) . ?
F49 C1 1.335(5) . ?
F50 C1 1.333(5) . ?
F51 C1 1.339(5) . ?
F52 C3 1.342(5) . ?
F53 C3 1.340(5) . ?
F54 C3 1.323(5) . ?
F55 C4 1.351(5) . ?
F56 C4 1.338(5) . ?
F57 C4 1.328(5) . ?
F58 C6 1.331(5) . ?
F59 C6 1.328(5) . ?
F60 C6 1.324(5) . ?
F61 C10 1.331(5) . ?
F62 C10 1.342(5) . ?
F63 C10 1.331(5) . ?
F64 C9 1.340(5) . ?
F65 C9 1.336(5) . ?
F66 C9 1.337(5) . ?
F67 C7 1.329(5) . ?
F68 C7 1.335(5) . ?
F69 C7 1.334(6) . ?
F70 C12 1.337(5) . ?
F71 C12 1.330(5) . ?
F72 C12 1.340(5) . ?
O1 C5 1.383(5) . ?
O1 H1 0.865(9) . ?
O2 C2 1.388(5) . ?
O3 C11 1.392(5) . ?
O4 C8 1.388(5) . ?
O4 H4 0.866(9) . ?
O5 H5A 0.90(2) . ?
O5 H5B 0.89(2) . ?
O6 C32 1.380(5) . ?
O7 C26 1.387(5) . ?
O8 C29 1.389(5) . ?
O9 C14 1.389(5) . ?
O10 C17 1.393(5) . ?
O11 C20 1.392(5) . ?
O12 C23 1.393(5) . ?
O13 H13A 1.0927 . ?
O13 H13B 0.9608 . ?
O14 H14A 0.8883 . ?
O14 H14B 0.9604 . ?
O15 H15A 0.8778 . ?
O15 H15B 0.8781 . ?
O16 H16A 0.8965 . ?
O16 H16B 0.8970 . ?
O17 H17A 0.877(19) . ?
O17 H17B 0.857(19) . ?
O19 C35 1.380(5) . ?
O20 H20A 0.8824 . ?
O20 H20B 0.8831 . ?
O21 H21A 0.8965 . ?
O21 H21B 0.8969 . ?
O22 H22A 0.8934 . ?
O22 H22B 0.8937 . ?
C1 C2 1.560(6) . ?
C2 C3 1.566(6) . ?
C2 C5 1.623(5) . ?
C4 C5 1.561(6) . ?
C5 C6 1.565(6) . ?
C7 C8 1.563(6) . ?
C8 C9 1.563(6) . ?
C8 C11 1.620(5) . ?
C10 C11 1.572(6) . ?
C11 C12 1.561(6) . ?
C13 C14 1.575(6) . ?
C14 C15 1.565(6) . ?
C14 C17 1.611(6) . ?
C16 C17 1.564(6) . ?
C17 C18 1.563(6) . ?
C19 C20 1.562(6) . ?
C20 C21 1.562(6) . ?
C20 C23 1.616(6) . ?
C22 C23 1.570(6) . ?
C23 C24 1.571(6) . ?
C25 C26 1.564(6) . ?
C26 C27 1.562(6) . ?
C26 C29 1.630(6) . ?
C28 C29 1.560(6) . ?
C29 C30 1.561(6) . ?
C31 C32 1.555(6) . ?
C32 C33 1.562(6) . ?
C32 C35 1.619(5) . ?
C34 C35 1.569(6) . ?
C35 C36 1.567(6) . ?
O18 H18A 0.83(6) . ?
O18 H18B 0.73(6) . ?

loop_
_geom_torsion_atom_site_label_1
_geom_torsion_atom_site_label_2
_geom_torsion_atom_site_label_3
_geom_torsion_atom_site_label_4
_geom_torsion
_geom_torsion_site_symmetry_1
_geom_torsion_site_symmetry_2
_geom_torsion_site_symmetry_3
_geom_torsion_site_symmetry_4
_geom_torsion_publ_flag
O3 Mn2 O1 C5 43.0(7) . . . . ?
O2 Mn2 O1 C5 -20.2(3) . . . . ?
O4 Mn2 O1 C5 144.5(3) . . . . ?
O22 Mn2 O1 C5 -122.5(3) . . . . ?
K1 Mn2 O1 C5 -51.8(3) . . . . ?
O1 Mn2 O2 C2 -4.4(3) . . . . ?
O3 Mn2 O2 C2 -172.9(3) . . . . ?
O4 Mn2 O2 C2 -107.3(5) . . . . ?
O22 Mn2 O2 C2 83.0(3) . . . . ?
K1 Mn2 O2 C2 143.9(3) . . . . ?
O1 Mn2 O2 K1 -148.35(12) . . . . ?
O3 Mn2 O2 K1 43.16(11) . . . . ?
O4 Mn2 O2 K1 108.8(4) . . . . ?
O22 Mn2 O2 K1 -60.88(11) . . . . ?
O1 Mn2 O3 C11 112.5(6) . . . . ?
O2 Mn2 O3 C11 175.1(3) . . . . ?
O4 Mn2 O3 C11 9.4(3) . . . . ?
O22 Mn2 O3 C11 -82.5(3) . . . . ?
K1 Mn2 O3 C11 -143.3(3) . . . . ?
O1 Mn2 O3 K1 -104.3(5) . . . . ?
O2 Mn2 O3 K1 -41.63(11) . . . . ?
O4 Mn2 O3 K1 152.62(11) . . . . ?
O22 Mn2 O3 K1 60.76(11) . . . . ?
O1 Mn2 O4 C8 -152.0(3) . . . . ?
O3 Mn2 O4 C8 15.3(3) . . . . ?
O2 Mn2 O4 C8 -51.0(6) . . . . ?
O22 Mn2 O4 C8 118.9(3) . . . . ?
K1 Mn2 O4 C8 45.1(3) . . . . ?
O19 Mn3 O6 C32 20.5(3) . . . . ?
O8 Mn3 O6 C32 -146.7(3) . . . . ?
O7 Mn3 O6 C32 -49.0(5) . . . . ?
O5 Mn3 O6 C32 122.6(3) . . . . ?
K2 Mn3 O6 C32 -14.7(3) . . . . ?
O19 Mn3 O7 C26 -178.1(3) . . . . ?
O8 Mn3 O7 C26 -9.8(3) . . . . ?
O6 Mn3 O7 C26 -109.3(5) . . . . ?
O5 Mn3 O7 C26 79.4(3) . . . . ?
K2 Mn3 O7 C26 -151.3(3) . . . . ?
O19 Mn3 O7 K2 -26.79(12) . . . . ?
O8 Mn3 O7 K2 141.51(12) . . . . ?
O6 Mn3 O7 K2 42.0(5) . . . . ?
O5 Mn3 O7 K2 -129.28(11) . . . . ?
O19 Mn3 O8 C29 50.2(6) . . . . ?
O7 Mn3 O8 C29 -14.8(3) . . . . ?
O6 Mn3 O8 C29 148.9(2) . . . . ?
O5 Mn3 O8 C29 -121.9(3) . . . . ?
K2 Mn3 O8 C29 16.7(3) . . . . ?
O12 Mn1 O9 C14 172.4(3) . . . . ?
O11 Mn1 O9 C14 93.8(6) . . . . ?
O10 Mn1 O9 C14 6.4(3) . . . . ?
O15 Mn1 O9 C14 -83.0(3) . . . . ?
K3 Mn1 O9 C14 27.1(3) 1_545 . . . ?
O12 Mn1 O9 K1 23.04(15) . . . . ?
O11 Mn1 O9 K1 -55.5(6) . . . . ?
O10 Mn1 O9 K1 -142.97(15) . . . . ?
O15 Mn1 O9 K1 127.66(13) . . . . ?
K3 Mn1 O9 K1 -122.28(10) 1_545 . . . ?
O12 Mn1 O10 C17 -63.2(6) . . . . ?
O11 Mn1 O10 C17 -149.0(3) . . . . ?
O9 Mn1 O10 C17 17.4(3) . . . . ?
O15 Mn1 O10 C17 121.3(3) . . . . ?
K3 Mn1 O10 C17 -139.7(3) 1_545 . . . ?
O12 Mn1 O10 K3 76.5(5) . . . 1_545 ?
O11 Mn1 O10 K3 -9.32(12) . . . 1_545 ?
O9 Mn1 O10 K3 157.11(13) . . . 1_545 ?
O15 Mn1 O10 K3 -99.07(11) . . . 1_545 ?
O12 Mn1 O11 C20 -19.5(3) . . . . ?
O9 Mn1 O11 C20 60.1(6) . . . . ?
O10 Mn1 O11 C20 146.3(3) . . . . ?
O15 Mn1 O11 C20 -123.0(3) . . . . ?
K3 Mn1 O11 C20 137.3(3) 1_545 . . . ?
O12 Mn1 O11 K3 -156.82(12) . . . 1_545 ?
O9 Mn1 O11 K3 -77.3(5) . . . 1_545 ?
O10 Mn1 O11 K3 8.99(12) . . . 1_545 ?
O15 Mn1 O11 K3 99.62(11) . . . 1_545 ?
O11 Mn1 O12 C23 -4.2(3) . . . . ?
O9 Mn1 O12 C23 -170.9(3) . . . . ?
O10 Mn1 O12 C23 -91.2(5) . . . . ?
O15 Mn1 O12 C23 84.2(3) . . . . ?
K3 Mn1 O12 C23 -26.5(3) 1_545 . . . ?
O8 Mn3 O19 C35 104.2(6) . . . . ?
O7 Mn3 O19 C35 168.7(3) . . . . ?
O6 Mn3 O19 C35 3.9(3) . . . . ?
O5 Mn3 O19 C35 -83.9(3) . . . . ?
K2 Mn3 O19 C35 143.1(3) . . . . ?
O8 Mn3 O19 K2 -38.9(6) . . . . ?
O7 Mn3 O19 K2 25.56(11) . . . . ?
O6 Mn3 O19 K2 -139.19(12) . . . . ?
O5 Mn3 O19 K2 133.02(10) . . . . ?
K1 F49 C1 F50 -73.2(4) . . . . ?
K1 F49 C1 F51 171.6(2) . . . . ?
K1 F49 C1 C2 47.6(4) . . . . ?
Mn2 O2 C2 C1 -98.2(3) . . . . ?
K1 O2 C2 C1 31.7(4) . . . . ?
Mn2 O2 C2 C3 147.7(3) . . . . ?
K1 O2 C2 C3 -82.4(4) . . . . ?
Mn2 O2 C2 C5 23.2(4) . . . . ?
K1 O2 C2 C5 153.1(2) . . . . ?
F50 C1 C2 O2 69.5(4) . . . . ?
F49 C1 C2 O2 -47.3(4) . . . . ?
F51 C1 C2 O2 -167.6(3) . . . . ?
F50 C1 C2 C3 -175.9(3) . . . . ?
F49 C1 C2 C3 67.3(4) . . . . ?
F51 C1 C2 C3 -53.0(4) . . . . ?
F50 C1 C2 C5 -47.0(5) . . . . ?
F49 C1 C2 C5 -163.8(3) . . . . ?
F51 C1 C2 C5 75.9(4) . . . . ?
O2 C2 C3 F54 -173.3(3) . . . . ?
C1 C2 C3 F54 72.6(4) . . . . ?
C5 C2 C3 F54 -55.0(5) . . . . ?
O2 C2 C3 F53 -51.3(4) . . . . ?
C1 C2 C3 F53 -165.4(3) . . . . ?
C5 C2 C3 F53 67.0(4) . . . . ?
O2 C2 C3 F52 65.9(4) . . . . ?
C1 C2 C3 F52 -48.2(4) . . . . ?
C5 C2 C3 F52 -175.7(3) . . . . ?
Mn2 O1 C5 C4 -84.2(3) . . . . ?
Mn2 O1 C5 C6 161.4(3) . . . . ?
Mn2 O1 C5 C2 35.7(3) . . . . ?
F57 C4 C5 O1 -172.1(3) . . . . ?
F56 C4 C5 O1 -50.2(4) . . . . ?
F55 C4 C5 O1 65.5(4) . . . . ?
F57 C4 C5 C6 -57.6(4) . . . . ?
F56 C4 C5 C6 64.3(4) . . . . ?
F55 C4 C5 C6 180.0(3) . . . . ?
F57 C4 C5 C2 72.3(4) . . . . ?
F56 C4 C5 C2 -165.8(3) . . . . ?
F55 C4 C5 C2 -50.1(4) . . . . ?
O2 C2 C5 O1 -36.9(4) . . . . ?
C1 C2 C5 O1 79.9(4) . . . . ?
C3 C2 C5 O1 -156.1(3) . . . . ?
O2 C2 C5 C4 78.2(4) . . . . ?
C1 C2 C5 C4 -165.0(3) . . . . ?
C3 C2 C5 C4 -40.9(5) . . . . ?
O2 C2 C5 C6 -156.8(3) . . . . ?
C1 C2 C5 C6 -40.0(5) . . . . ?
C3 C2 C5 C6 84.1(4) . . . . ?
O1 C5 C6 F60 -55.2(4) . . . . ?
C4 C5 C6 F60 -168.3(3) . . . . ?
C2 C5 C6 F60 64.0(5) . . . . ?
O1 C5 C6 F59 -176.5(3) . . . . ?
C4 C5 C6 F59 70.3(4) . . . . ?
C2 C5 C6 F59 -57.3(5) . . . . ?
O1 C5 C6 F58 63.5(4) . . . . ?
C4 C5 C6 F58 -49.6(4) . . . . ?
C2 C5 C6 F58 -177.2(3) . . . . ?
Mn2 O4 C8 C7 -158.0(3) . . . . ?
Mn2 O4 C8 C9 87.2(3) . . . . ?
Mn2 O4 C8 C11 -31.9(4) . . . . ?
F67 C7 C8 O4 174.2(3) . . . . ?
F69 C7 C8 O4 52.7(4) . . . . ?
F68 C7 C8 O4 -64.7(4) . . . . ?
F67 C7 C8 C9 -72.1(4) . . . . ?
F69 C7 C8 C9 166.4(3) . . . . ?
F68 C7 C8 C9 49.0(5) . . . . ?
F67 C7 C8 C11 54.4(5) . . . . ?
F69 C7 C8 C11 -67.1(4) . . . . ?
F68 C7 C8 C11 175.6(3) . . . . ?
O4 C8 C9 F65 169.8(3) . . . . ?
C7 C8 C9 F65 54.6(5) . . . . ?
C11 C8 C9 F65 -74.8(4) . . . . ?
O4 C8 C9 F66 49.1(4) . . . . ?
C7 C8 C9 F66 -66.0(4) . . . . ?
C11 C8 C9 F66 164.5(3) . . . . ?
O4 C8 C9 F64 -68.0(4) . . . . ?
C7 C8 C9 F64 176.8(3) . . . . ?
C11 C8 C9 F64 47.4(4) . . . . ?
Mn2 O3 C11 C12 94.2(3) . . . . ?
K1 O3 C11 C12 -33.0(4) . . . . ?
Mn2 O3 C11 C10 -152.1(3) . . . . ?
K1 O3 C11 C10 80.7(4) . . . . ?
Mn2 O3 C11 C8 -27.1(4) . . . . ?
K1 O3 C11 C8 -154.3(2) . . . . ?
F61 C10 C11 O3 -67.8(4) . . . . ?
F63 C10 C11 O3 171.0(3) . . . . ?
F62 C10 C11 O3 49.8(4) . . . . ?
F61 C10 C11 C12 46.5(4) . . . . ?
F63 C10 C11 C12 -74.6(4) . . . . ?
F62 C10 C11 C12 164.1(3) . . . . ?
F61 C10 C11 C8 173.6(3) . . . . ?
F63 C10 C11 C8 52.5(5) . . . . ?
F62 C10 C11 C8 -68.8(5) . . . . ?
O4 C8 C11 O3 36.6(4) . . . . ?
C7 C8 C11 O3 157.2(3) . . . . ?
C9 C8 C11 O3 -78.5(4) . . . . ?
O4 C8 C11 C12 -80.5(4) . . . . ?
C7 C8 C11 C12 40.1(5) . . . . ?
C9 C8 C11 C12 164.5(3) . . . . ?
O4 C8 C11 C10 156.1(3) . . . . ?
C7 C8 C11 C10 -83.3(4) . . . . ?
C9 C8 C11 C10 41.0(5) . . . . ?
K1 F72 C12 F71 76.8(4) . . . . ?
K1 F72 C12 F70 -168.2(2) . . . . ?
K1 F72 C12 C11 -44.5(4) . . . . ?
O3 C11 C12 F71 -71.9(4) . . . . ?
C10 C11 C12 F71 173.4(3) . . . . ?
C8 C11 C12 F71 44.5(5) . . . . ?
O3 C11 C12 F70 165.9(3) . . . . ?
C10 C11 C12 F70 51.2(4) . . . . ?
C8 C11 C12 F70 -77.7(4) . . . . ?
O3 C11 C12 F72 45.4(4) . . . . ?
C10 C11 C12 F72 -69.3(4) . . . . ?
C8 C11 C12 F72 161.8(3) . . . . ?
K1 F10 C13 F12 -147.9(3) . . . . ?
K1 F10 C13 F11 -32.3(3) . . . . ?
K1 F10 C13 C14 88.7(3) . . . . ?
K1 F11 C13 F12 156.2(3) . . . . ?
K1 F11 C13 F10 40.9(4) . . . . ?
K1 F11 C13 C14 -79.7(4) . . . . ?
Mn1 O9 C14 C15 96.3(3) . . . . ?
K1 O9 C14 C15 -112.4(3) . . . . ?
Mn1 O9 C14 C13 -149.1(3) . . . . ?
K1 O9 C14 C13 2.2(4) . . . . ?
Mn1 O9 C14 C17 -24.5(4) . . . . ?
K1 O9 C14 C17 126.8(2) . . . . ?
F12 C13 C14 O9 168.5(4) . . . . ?
F10 C13 C14 O9 -71.0(5) . . . . ?
F11 C13 C14 O9 46.9(5) . . . . ?
F12 C13 C14 C15 -77.1(5) . . . . ?
F10 C13 C14 C15 43.5(5) . . . . ?
F11 C13 C14 C15 161.4(4) . . . . ?
F12 C13 C14 C17 49.2(5) . . . . ?
F10 C13 C14 C17 169.8(3) . . . . ?
F11 C13 C14 C17 -72.3(5) . . . . ?
K2 F7 C15 F9 169.2(3) . . . . ?
K2 F7 C15 F8 53.7(6) . . . . ?
K2 F7 C15 C14 -67.0(5) . . . . ?
O9 C14 C15 F9 168.2(3) . . . . ?
C13 C14 C15 F9 53.1(4) . . . . ?
C17 C14 C15 F9 -74.9(4) . . . . ?
O9 C14 C15 F7 47.5(4) . . . . ?
C13 C14 C15 F7 -67.6(4) . . . . ?
C17 C14 C15 F7 164.5(3) . . . . ?
O9 C14 C15 F8 -69.3(4) . . . . ?
C13 C14 C15 F8 175.6(3) . . . . ?
C17 C14 C15 F8 47.6(4) . . . . ?
K3 F3 C16 F2 -160.5(2) 1_545 . . . ?
K3 F3 C16 F1 84.0(3) 1_545 . . . ?
K3 F3 C16 C17 -35.9(4) 1_545 . . . ?
Mn1 O10 C17 C18 -160.1(2) . . . . ?
K3 O10 C17 C18 70.3(4) 1_545 . . . ?
Mn1 O10 C17 C16 86.0(3) . . . . ?
K3 O10 C17 C16 -43.5(4) 1_545 . . . ?
Mn1 O10 C17 C14 -33.1(4) . . . . ?
K3 O10 C17 C14 -162.7(2) 1_545 . . . ?
F2 C16 C17 O10 167.5(3) . . . . ?
F1 C16 C17 O10 -69.2(4) . . . . ?
F3 C16 C17 O10 47.2(4) . . . . ?
F2 C16 C17 C18 53.8(5) . . . . ?
F1 C16 C17 C18 177.2(3) . . . . ?
F3 C16 C17 C18 -66.5(4) . . . . ?
F2 C16 C17 C14 -77.0(4) . . . . ?
F1 C16 C17 C14 46.3(5) . . . . ?
F3 C16 C17 C14 162.7(3) . . . . ?
O9 C14 C17 O10 36.1(4) . . . . ?
C15 C14 C17 O10 -80.8(4) . . . . ?
C13 C14 C17 O10 155.9(3) . . . . ?
O9 C14 C17 C18 156.3(3) . . . . ?
C15 C14 C17 C18 39.4(5) . . . . ?
C13 C14 C17 C18 -83.9(4) . . . . ?
O9 C14 C17 C16 -78.6(4) . . . . ?
C15 C14 C17 C16 164.5(3) . . . . ?
C13 C14 C17 C16 41.2(5) . . . . ?
O10 C17 C18 F5 176.0(3) . . . . ?
C16 C17 C18 F5 -71.5(4) . . . . ?
C14 C17 C18 F5 55.9(5) . . . . ?
O10 C17 C18 F4 -63.6(4) . . . . ?
C16 C17 C18 F4 48.9(4) . . . . ?
C14 C17 C18 F4 176.3(3) . . . . ?
O10 C17 C18 F6 54.6(4) . . . . ?
C16 C17 C18 F6 167.1(3) . . . . ?
C14 C17 C18 F6 -65.5(5) . . . . ?
K3 F43 C19 F44 166.8(2) 1_545 . . . ?
K3 F43 C19 F45 -77.6(4) 1_545 . . . ?
K3 F43 C19 C20 41.6(4) 1_545 . . . ?
Mn1 O11 C20 C19 -84.6(3) . . . . ?
K3 O11 C20 C19 40.8(4) 1_545 . . . ?
Mn1 O11 C20 C21 160.2(3) . . . . ?
K3 O11 C20 C21 -74.4(4) 1_545 . . . ?
Mn1 O11 C20 C23 34.6(4) . . . . ?
K3 O11 C20 C23 159.9(2) 1_545 . . . ?
F44 C19 C20 O11 -170.2(3) . . . . ?
F45 C19 C20 O11 66.2(4) . . . . ?
F43 C19 C20 O11 -49.5(4) . . . . ?
F44 C19 C20 C21 -54.8(5) . . . . ?
F45 C19 C20 C21 -178.4(3) . . . . ?
F43 C19 C20 C21 65.9(4) . . . . ?
F44 C19 C20 C23 74.3(4) . . . . ?
F45 C19 C20 C23 -49.3(4) . . . . ?
F43 C19 C20 C23 -165.0(3) . . . . ?
O11 C20 C21 F42 -173.7(4) . . . . ?
C19 C20 C21 F42 72.8(5) . . . . ?
C23 C20 C21 F42 -53.9(5) . . . . ?
O11 C20 C21 F40 -51.2(5) . . . . ?
C19 C20 C21 F40 -164.8(3) . . . . ?
C23 C20 C21 F40 68.6(5) . . . . ?
O11 C20 C21 F41 66.3(4) . . . . ?
C19 C20 C21 F41 -47.2(4) . . . . ?
C23 C20 C21 F41 -173.9(3) . . . . ?
Mn1 O12 C23 C22 147.5(3) . . . . ?
Mn1 O12 C23 C24 -98.5(3) . . . . ?
Mn1 O12 C23 C20 22.5(4) . . . . ?
F47 C22 C23 O12 -173.1(3) . . . . ?
F48 C22 C23 O12 -51.6(4) . . . . ?
F46 C22 C23 O12 66.3(4) . . . . ?
F47 C22 C23 C24 73.0(4) . . . . ?
F48 C22 C23 C24 -165.5(3) . . . . ?
F46 C22 C23 C24 -47.5(4) . . . . ?
F47 C22 C23 C20 -54.4(5) . . . . ?
F48 C22 C23 C20 67.0(4) . . . . ?
F46 C22 C23 C20 -175.0(3) . . . . ?
O11 C20 C23 O12 -35.6(4) . . . . ?
C19 C20 C23 O12 79.2(4) . . . . ?
C21 C20 C23 O12 -156.2(3) . . . . ?
O11 C20 C23 C22 -154.8(3) . . . . ?
C19 C20 C23 C22 -40.0(5) . . . . ?
C21 C20 C23 C22 84.5(4) . . . . ?
O11 C20 C23 C24 81.0(4) . . . . ?
C19 C20 C23 C24 -164.3(3) . . . . ?
C21 C20 C23 C24 -39.7(5) . . . . ?
O12 C23 C24 F39 -168.1(3) . . . . ?
C22 C23 C24 F39 -53.8(4) . . . . ?
C20 C23 C24 F39 75.6(4) . . . . ?
O12 C23 C24 F37 -47.1(4) . . . . ?
C22 C23 C24 F37 67.3(4) . . . . ?
C20 C23 C24 F37 -163.4(3) . . . . ?
O12 C23 C24 F38 69.4(4) . . . . ?
C22 C23 C24 F38 -176.2(3) . . . . ?
C20 C23 C24 F38 -46.9(4) . . . . ?
Mn3 O7 C26 C27 152.3(3) . . . . ?
K2 O7 C26 C27 10.5(5) . . . . ?
Mn3 O7 C26 C25 -93.1(3) . . . . ?
K2 O7 C26 C25 125.2(3) . . . . ?
Mn3 O7 C26 C29 27.1(4) . . . . ?
K2 O7 C26 C29 -114.6(3) . . . . ?
F34 C25 C26 O7 -167.9(3) . . . . ?
F36 C25 C26 O7 -46.3(4) . . . . ?
F35 C25 C26 O7 69.8(4) . . . . ?
F34 C25 C26 C27 -52.4(5) . . . . ?
F36 C25 C26 C27 69.1(4) . . . . ?
F35 C25 C26 C27 -174.7(3) . . . . ?
F34 C25 C26 C29 76.7(4) . . . . ?
F36 C25 C26 C29 -161.8(3) . . . . ?
F35 C25 C26 C29 -45.7(4) . . . . ?
K2 F31 C27 F33 179.8(2) . . . . ?
K2 F31 C27 F32 -66.0(3) . . . . ?
K2 F31 C27 C26 54.5(4) . . . . ?
O7 C26 C27 F33 -166.1(4) . . . . ?
C25 C26 C27 F33 79.5(5) . . . . ?
C29 C26 C27 F33 -47.5(5) . . . . ?
O7 C26 C27 F31 -43.9(5) . . . . ?
C25 C26 C27 F31 -158.3(4) . . . . ?
C29 C26 C27 F31 74.7(5) . . . . ?
O7 C26 C27 F32 73.9(4) . . . . ?
C25 C26 C27 F32 -40.5(4) . . . . ?
C29 C26 C27 F32 -167.5(3) . . . . ?
Mn3 O8 C29 C28 156.7(2) . . . . ?
Mn3 O8 C29 C30 -88.2(3) . . . . ?
Mn3 O8 C29 C26 31.3(3) . . . . ?
F30 C28 C29 O8 -171.4(3) . . . . ?
F28 C28 C29 O8 -49.7(4) . . . . ?
F29 C28 C29 O8 68.3(4) . . . . ?
F30 C28 C29 C30 74.5(4) . . . . ?
F28 C28 C29 C30 -163.8(3) . . . . ?
F29 C28 C29 C30 -45.8(4) . . . . ?
F30 C28 C29 C26 -52.2(5) . . . . ?
F28 C28 C29 C26 69.5(4) . . . . ?
F29 C28 C29 C26 -172.4(3) . . . . ?
O7 C26 C29 O8 -36.4(4) . . . . ?
C27 C26 C29 O8 -156.3(3) . . . . ?
C25 C26 C29 O8 79.6(4) . . . . ?
O7 C26 C29 C28 -156.1(3) . . . . ?
C27 C26 C29 C28 84.0(4) . . . . ?
C25 C26 C29 C28 -40.1(5) . . . . ?
O7 C26 C29 C30 79.4(4) . . . . ?
C27 C26 C29 C30 -40.6(5) . . . . ?
C25 C26 C29 C30 -164.6(3) . . . . ?
O8 C29 C30 F26 -167.8(3) . . . . ?
C28 C29 C30 F26 -53.0(5) . . . . ?
C26 C29 C30 F26 76.2(4) . . . . ?
O8 C29 C30 F25 -47.1(4) . . . . ?
C28 C29 C30 F25 67.7(4) . . . . ?
C26 C29 C30 F25 -163.1(3) . . . . ?
O8 C29 C30 F27 69.5(4) . . . . ?
C28 C29 C30 F27 -175.7(3) . . . . ?
C26 C29 C30 F27 -46.5(4) . . . . ?
Mn3 O6 C32 C31 83.2(3) . . . . ?
Mn3 O6 C32 C33 -161.5(3) . . . . ?
Mn3 O6 C32 C35 -35.7(3) . . . . ?
F23 C31 C32 O6 171.9(3) . . . . ?
F22 C31 C32 O6 50.4(4) . . . . ?
F24 C31 C32 O6 -65.8(4) . . . . ?
F23 C31 C32 C33 57.3(5) . . . . ?
F22 C31 C32 C33 -64.3(4) . . . . ?
F24 C31 C32 C33 179.5(3) . . . . ?
F23 C31 C32 C35 -72.8(4) . . . . ?
F22 C31 C32 C35 165.7(3) . . . . ?
F24 C31 C32 C35 49.5(4) . . . . ?
O6 C32 C33 F20 53.6(4) . . . . ?
C31 C32 C33 F20 167.2(3) . . . . ?
C35 C32 C33 F20 -65.6(4) . . . . ?
O6 C32 C33 F19 175.3(3) . . . . ?
C31 C32 C33 F19 -71.1(4) . . . . ?
C35 C32 C33 F19 56.1(5) . . . . ?
O6 C32 C33 F21 -64.3(4) . . . . ?
C31 C32 C33 F21 49.2(4) . . . . ?
C35 C32 C33 F21 176.4(3) . . . . ?
K2 F13 C34 F15 177.3(2) . . . . ?
K2 F13 C34 F14 62.8(3) . . . . ?
K2 F13 C34 C35 -58.0(3) . . . . ?
Mn3 O19 C35 C36 98.7(3) . . . . ?
K2 O19 C35 C36 -130.0(3) . . . . ?
Mn3 O19 C35 C34 -147.4(2) . . . . ?
K2 O19 C35 C34 -16.1(4) . . . . ?
Mn3 O19 C35 C32 -22.7(4) . . . . ?
K2 O19 C35 C32 108.6(3) . . . . ?
F13 C34 C35 O19 48.5(4) . . . . ?
F15 C34 C35 O19 170.4(3) . . . . ?
F14 C34 C35 O19 -69.4(4) . . . . ?
F13 C34 C35 C36 162.5(3) . . . . ?
F15 C34 C35 C36 -75.5(4) . . . . ?
F14 C34 C35 C36 44.6(4) . . . . ?
F13 C34 C35 C32 -70.1(4) . . . . ?
F15 C34 C35 C32 51.9(5) . . . . ?
F14 C34 C35 C32 172.0(3) . . . . ?
O6 C32 C35 O19 36.7(4) . . . . ?
C31 C32 C35 O19 -78.1(4) . . . . ?
C33 C32 C35 O19 156.4(3) . . . . ?
O6 C32 C35 C36 -80.3(4) . . . . ?
C31 C32 C35 C36 164.9(3) . . . . ?
C33 C32 C35 C36 39.5(5) . . . . ?
O6 C32 C35 C34 155.7(3) . . . . ?
C31 C32 C35 C34 40.9(4) . . . . ?
C33 C32 C35 C34 -84.5(4) . . . . ?
O19 C35 C36 F17 168.7(3) . . . . ?
C34 C35 C36 F17 54.3(4) . . . . ?
C32 C35 C36 F17 -74.6(4) . . . . ?
O19 C35 C36 F16 47.2(4) . . . . ?
C34 C35 C36 F16 -67.2(4) . . . . ?
C32 C35 C36 F16 163.9(3) . . . . ?
O19 C35 C36 F18 -69.1(4) . . . . ?
C34 C35 C36 F18 176.6(3) . . . . ?
C32 C35 C36 F18 47.6(5) . . . . ?
